data_4119181
loop_
_publ_author_name
'Crispin Lichtenberg'
'Thomas P. Spaniol'
'Ilja Peckermann'
'Timothy P. Hanusa'
'Jun Okuda'

_publ_contact_author_address
;
        Institute of Inorganic Chemistry
        RWTH Aachen University
        Landoltweg 1
        D-52056 Aachen
        Germany
;
_publ_contact_author_fax 0049-241-8092644
_publ_contact_author_name 'Jun Okuda'
_publ_contact_author_phone 0049-241-8094645
_publ_section_title
;
 Cationic, Neutral, and Anionic Allyl Magnesium Compounds: Unprecedented
 Ligand Conformations and Reactivity Toward Unsaturated Hydrocarbons
;
_journal_name_full 'Journal of the American Chemical Society'
_journal_page_first 811
_journal_page_last 821
_journal_paper_doi 10.1021/ja310112e
_journal_volume 135
_journal_year 2013
_chemical_formula_moiety 'C20 H36 K2 Mg O2'
_chemical_formula_sum 'C20 H36 K2 Mg O2'
_chemical_formula_weight 411.00
_chemical_name_systematic
;
 ?
;
_space_group_IT_number 14
_symmetry_cell_setting monoclinic
_symmetry_space_group_name_Hall '-P 2ybc'
_symmetry_space_group_name_H-M 'P 1 21/c 1'
_atom_sites_solution_hydrogens geom
_atom_sites_solution_primary direct
_atom_sites_solution_secondary difmap
_audit_creation_method SHELXL-97
_cell_angle_alpha 90.00
_cell_angle_beta 91.683(6)
_cell_angle_gamma 90.00
_cell_formula_units_Z 4
_cell_length_a 9.832(4)
_cell_length_b 14.414(5)
_cell_length_c 17.010(6)
_cell_measurement_reflns_used 4635
_cell_measurement_temperature 100(2)
_cell_measurement_theta_max 24.01
_cell_measurement_theta_min 2.40
_cell_volume 2409.6(15)
_computing_cell_refinement 'Bruker SMART (2001)'
_computing_data_collection 'Bruker SMART (2001)'
_computing_data_reduction 'Bruker SAINT+ (1999)'
_computing_molecular_graphics 'ORTEP-III (Farrugia, 1999)'
_computing_structure_refinement 'SHELXL-97 (Sheldrick, 1997)'
_computing_structure_solution 'SIR-92 (Altomare 1992)'
_diffrn_ambient_temperature 100(2)
_diffrn_measured_fraction_theta_full 0.990
_diffrn_measured_fraction_theta_max 0.990
_diffrn_measurement_device_type 'APEX Area Detector'
_diffrn_measurement_method 'omega scans'
_diffrn_radiation_monochromator 'multilayer optics'
_diffrn_radiation_source 'INCOATEC microsource'
_diffrn_radiation_type MoK\a
_diffrn_radiation_wavelength 0.71073
_diffrn_reflns_av_R_equivalents 0.0882
_diffrn_reflns_av_sigmaI/netI 0.0599
_diffrn_reflns_limit_h_max 12
_diffrn_reflns_limit_h_min -12
_diffrn_reflns_limit_k_max 17
_diffrn_reflns_limit_k_min -18
_diffrn_reflns_limit_l_max 21
_diffrn_reflns_limit_l_min -21
_diffrn_reflns_number 27386
_diffrn_reflns_theta_full 26.50
_diffrn_reflns_theta_max 26.50
_diffrn_reflns_theta_min 1.20
_exptl_absorpt_coefficient_mu 0.429
_exptl_absorpt_correction_T_max 0.9041
_exptl_absorpt_correction_T_min 0.8750
_exptl_absorpt_correction_type multi-scan
_exptl_absorpt_process_details 'Sadabs Bruker'
_exptl_crystal_colour colourless
_exptl_crystal_density_diffrn 1.133
_exptl_crystal_description block
_exptl_crystal_F_000 888
_exptl_crystal_size_max 0.32
_exptl_crystal_size_mid 0.29
_exptl_crystal_size_min 0.24
_refine_diff_density_max 1.255
_refine_diff_density_min -0.421
_refine_diff_density_rms 0.102
_refine_ls_extinction_method none
_refine_ls_goodness_of_fit_ref 1.054
_refine_ls_hydrogen_treatment constr
_refine_ls_matrix_type full
_refine_ls_number_parameters 355
_refine_ls_number_reflns 4943
_refine_ls_number_restraints 72
_refine_ls_restrained_S_all 1.047
_refine_ls_R_factor_all 0.1064
_refine_ls_R_factor_gt 0.0836
_refine_ls_shift/su_max 0.000
_refine_ls_shift/su_mean 0.000
_refine_ls_structure_factor_coef Fsqd
_refine_ls_weighting_details 'calc w=1/[\s^2^(Fo^2^)+(0.1080P)^2^+6.0565P] where P=(Fo^2^+2Fc^2^)/3'
_refine_ls_weighting_scheme calc
_refine_ls_wR_factor_gt 0.2145
_refine_ls_wR_factor_ref 0.2328
_reflns_number_gt 3791
_reflns_number_total 4943
_reflns_threshold_expression >2sigma(I)
_cod_data_source_file ja310112e_si_002_1.cif
_cod_data_source_block 8(THF)2
_cod_database_code 4119181

loop_
_symmetry_equiv_pos_as_xyz
'x, y, z'
'-x, y+1/2, -z+1/2'
'-x, -y, -z'
'x, -y-1/2, z-1/2'

loop_
_atom_site_label
_atom_site_type_symbol
_atom_site_fract_x
_atom_site_fract_y
_atom_site_fract_z
_atom_site_U_iso_or_equiv
_atom_site_adp_type
_atom_site_occupancy
_atom_site_symmetry_multiplicity
_atom_site_calc_flag
_atom_site_refinement_flags
_atom_site_disorder_group
K1 K 0.76580(11) 0.67189(7) 0.13024(6) 0.0348(3) Uani 1 1 d . .
K2 K 1.26936(12) 0.58460(7) 0.30020(7) 0.0376(3) Uani 1 1 d . .
Mg1 Mg 0.78394(18) 0.74467(11) 0.32233(10) 0.0370(4) Uani 1 1 d . .
O1 O 0.8101(5) 0.4894(3) 0.1399(3) 0.0631(12) Uani 1 1 d . .
O2 O 1.2481(5) 0.6207(2) 0.4557(2) 0.0459(9) Uani 1 1 d . .
C1 C 0.9700(6) 0.6651(4) 0.2877(3) 0.0441(12) Uani 1 1 d . .
H1A H 1.0332 0.6622 0.3340 0.053 Uiso 1 1 calc R .
H1B H 0.9418 0.6007 0.2752 0.053 Uiso 1 1 calc R .
C2 C 1.0450(6) 0.7001(4) 0.2220(4) 0.0462(13) Uani 1 1 d . .
H2 H 1.0760 0.7622 0.2277 0.055 Uiso 1 1 calc R .
C3 C 1.0769(6) 0.6600(5) 0.1559(4) 0.0560(16) Uani 1 1 d . .
H3A H 1.0496 0.5979 0.1456 0.067 Uiso 1 1 calc R .
H3B H 1.1274 0.6931 0.1182 0.067 Uiso 1 1 calc R .
C4 C 0.5853(6) 0.6688(4) 0.3032(4) 0.0532(15) Uani 1 1 d . .
H4A H 0.6047 0.6014 0.3030 0.064 Uiso 1 1 calc R .
H4B H 0.5278 0.6814 0.3488 0.064 Uiso 1 1 calc R .
C5 C 0.5065(8) 0.6910(6) 0.2320(5) 0.071(2) Uani 1 1 d . .
H5 H 0.4761 0.7534 0.2281 0.085 Uiso 1 1 calc R .
C6 C 0.4712(8) 0.6379(7) 0.1725(5) 0.085(3) Uani 1 1 d . .
H6A H 0.4979 0.5746 0.1722 0.102 Uiso 1 1 calc R .
H6B H 0.4189 0.6627 0.1296 0.102 Uiso 1 1 calc R .
C7A C 0.772(3) 0.8882(17) 0.2648(15) 0.072(10) Uani 0.569(15) 1 d PU 1
H7A H 0.6839 0.8956 0.2848 0.086 Uiso 0.569(15) 1 calc PR 1
H7B H 0.8491 0.8839 0.2999 0.086 Uiso 0.569(15) 1 calc PR 1
C8A C 0.7915(11) 0.8833(5) 0.1764(7) 0.037(3) Uani 0.569(15) 1 d P 1
H8A H 0.8813 0.8759 0.1583 0.045 Uiso 0.569(15) 1 calc PR 1
C9A C 0.687(5) 0.889(5) 0.121(4) 0.052(8) Uani 0.569(15) 1 d PU 1
H9A H 0.5965 0.8963 0.1375 0.063 Uiso 0.569(15) 1 calc PR 1
H9B H 0.7064 0.8853 0.0670 0.063 Uiso 0.569(15) 1 calc PR 1
C10A C 0.8075(17) 0.7238(9) -0.0529(10) 0.024(3) Uani 0.569(15) 1 d P 1
H10A H 0.7624 0.7811 -0.0447 0.029 Uiso 0.569(15) 1 calc PR 1
H10B H 0.9010 0.7233 -0.0654 0.029 Uiso 0.569(15) 1 calc PR 1
C11A C 0.7340(12) 0.6378(8) -0.0466(5) 0.039(3) Uani 0.569(15) 1 d P 1
H11 H 0.7823 0.5818 -0.0553 0.046 Uiso 0.569(15) 1 calc PR 1
C12A C 0.599(2) 0.6310(15) -0.0290(13) 0.055(4) Uani 0.569(15) 1 d P 1
H12A H 0.5474 0.6856 -0.0200 0.067 Uiso 0.569(15) 1 calc PR 1
H12B H 0.5570 0.5718 -0.0258 0.067 Uiso 0.569(15) 1 calc PR 1
C7B C 0.783(3) 0.8815(19) 0.2578(19) 0.035(6) Uani 0.431(15) 1 d PU 2
H7C H 0.8770 0.8861 0.2481 0.042 Uiso 0.431(15) 1 calc PR 2
H7D H 0.7524 0.8776 0.3102 0.042 Uiso 0.431(15) 1 calc PR 2
C8B C 0.6825(18) 0.8804(8) 0.1912(10) 0.056(5) Uani 0.431(15) 1 d P 2
H8B H 0.5878 0.8758 0.2001 0.067 Uiso 0.431(15) 1 calc PR 2
C9B C 0.726(7) 0.886(6) 0.122(6) 0.069(16) Uani 0.431(15) 1 d PU 2
H9C H 0.8209 0.8902 0.1136 0.083 Uiso 0.431(15) 1 calc PR 2
H9D H 0.6636 0.8850 0.0780 0.083 Uiso 0.431(15) 1 calc PR 2
C10B C 0.810(4) 0.722(3) -0.039(2) 0.094(14) Uani 0.431(15) 1 d P 2
H10C H 0.8837 0.6795 -0.0418 0.112 Uiso 0.431(15) 1 calc PR 2
H10D H 0.8259 0.7866 -0.0398 0.112 Uiso 0.431(15) 1 calc PR 2
C11B C 0.6704(16) 0.6864(13) -0.0342(7) 0.049(4) Uani 0.431(15) 1 d P 2
H11B H 0.5996 0.7311 -0.0317 0.059 Uiso 0.431(15) 1 calc PR 2
C12B C 0.634(3) 0.5977(18) -0.0329(18) 0.056(6) Uani 0.431(15) 1 d P 2
H12C H 0.7012 0.5506 -0.0353 0.068 Uiso 0.431(15) 1 calc PR 2
H12D H 0.5407 0.5814 -0.0296 0.068 Uiso 0.431(15) 1 calc PR 2
C13A C 0.711(2) 0.4190(11) 0.1749(10) 0.068(6) Uani 0.57(2) 1 d P 1
H13A H 0.7330 0.4083 0.2313 0.082 Uiso 0.57(2) 1 calc PR 1
H13B H 0.6159 0.4418 0.1696 0.082 Uiso 0.57(2) 1 calc PR 1
C14A C 0.728(3) 0.332(2) 0.1292(13) 0.057(5) Uani 0.57(2) 1 d P 1
H14A H 0.7931 0.2898 0.1564 0.069 Uiso 0.57(2) 1 calc PR 1
H14B H 0.6397 0.2996 0.1215 0.069 Uiso 0.57(2) 1 calc PR 1
C15A C 0.781(2) 0.3635(18) 0.0528(13) 0.056(4) Uani 0.57(2) 1 d PU 1
H15A H 0.7078 0.3885 0.0176 0.068 Uiso 0.57(2) 1 calc PR 1
H15B H 0.8294 0.3132 0.0256 0.068 Uiso 0.57(2) 1 calc PR 1
C16A C 0.8795(14) 0.4405(9) 0.0826(9) 0.043(3) Uani 0.57(2) 1 d PU 1
H16A H 0.9641 0.4130 0.1053 0.051 Uiso 0.57(2) 1 calc PR 1
H16B H 0.9036 0.4822 0.0389 0.051 Uiso 0.57(2) 1 calc PR 1
C17A C 1.1262(16) 0.5828(11) 0.4950(9) 0.035(3) Uani 0.57(2) 1 d PU 1
H17A H 1.0584 0.6324 0.5032 0.042 Uiso 0.57(2) 1 calc PR 1
H17B H 1.0831 0.5331 0.4628 0.042 Uiso 0.57(2) 1 calc PR 1
C18A C 1.178(4) 0.5456(14) 0.571(2) 0.056(5) Uani 0.57(2) 1 d P 1
H18A H 1.2020 0.4792 0.5665 0.067 Uiso 0.57(2) 1 calc PR 1
H18B H 1.1087 0.5523 0.6121 0.067 Uiso 0.57(2) 1 calc PR 1
C19A C 1.304(2) 0.6041(11) 0.5915(13) 0.055(4) Uani 0.57(2) 1 d P 1
H19A H 1.2802 0.6616 0.6200 0.066 Uiso 0.57(2) 1 calc PR 1
H19B H 1.3725 0.5687 0.6227 0.066 Uiso 0.57(2) 1 calc PR 1
C20A C 1.351(3) 0.625(2) 0.5094(19) 0.053(6) Uani 0.57(2) 1 d PU 1
H20A H 1.3926 0.6870 0.5084 0.064 Uiso 0.57(2) 1 calc PR 1
H20B H 1.4217 0.5789 0.4954 0.064 Uiso 0.57(2) 1 calc PR 1
C13B C 0.7858(19) 0.4416(14) 0.2014(12) 0.056(5) Uani 0.43(2) 1 d P 2
H13C H 0.7357 0.4784 0.2402 0.067 Uiso 0.43(2) 1 calc PR 2
H13D H 0.8708 0.4175 0.2264 0.067 Uiso 0.43(2) 1 calc PR 2
C14B C 0.700(2) 0.365(2) 0.168(2) 0.081(9) Uani 0.43(2) 1 d P 2
H14C H 0.7049 0.3098 0.2023 0.097 Uiso 0.43(2) 1 calc PR 2
H14D H 0.6042 0.3850 0.1616 0.097 Uiso 0.43(2) 1 calc PR 2
C15B C 0.758(5) 0.345(2) 0.091(3) 0.11(2) Uani 0.43(2) 1 d PU 2
H15C H 0.8277 0.2953 0.0953 0.136 Uiso 0.43(2) 1 calc PR 2
H15D H 0.6862 0.3256 0.0522 0.136 Uiso 0.43(2) 1 calc PR 2
C16B C 0.817(3) 0.430(2) 0.070(2) 0.089(9) Uani 0.43(2) 1 d PU 2
H16C H 0.7649 0.4587 0.0250 0.106 Uiso 0.43(2) 1 calc PR 2
H16D H 0.9121 0.4216 0.0544 0.106 Uiso 0.43(2) 1 calc PR 2
C17B C 1.142(3) 0.6118(16) 0.495(2) 0.072(10) Uani 0.43(2) 1 d PU 2
H17C H 1.0809 0.5661 0.4691 0.087 Uiso 0.43(2) 1 calc PR 2
H17D H 1.0938 0.6719 0.4967 0.087 Uiso 0.43(2) 1 calc PR 2
C18B C 1.174(6) 0.580(3) 0.578(3) 0.075(10) Uani 0.43(2) 1 d P 2
H18C H 1.1501 0.6285 0.6169 0.090 Uiso 0.43(2) 1 calc PR 2
H18D H 1.1251 0.5222 0.5905 0.090 Uiso 0.43(2) 1 calc PR 2
C19B C 1.317(3) 0.566(2) 0.5774(19) 0.078(8) Uani 0.43(2) 1 d P 2
H19C H 1.3605 0.5935 0.6252 0.094 Uiso 0.43(2) 1 calc PR 2
H19D H 1.3366 0.4983 0.5782 0.094 Uiso 0.43(2) 1 calc PR 2
C20B C 1.374(5) 0.606(3) 0.510(3) 0.071(12) Uani 0.43(2) 1 d PU 2
H20C H 1.4402 0.5630 0.4861 0.085 Uiso 0.43(2) 1 calc PR 2
H20D H 1.4201 0.6651 0.5231 0.085 Uiso 0.43(2) 1 calc PR 2

loop_
_atom_site_aniso_label
_atom_site_aniso_U_11
_atom_site_aniso_U_22
_atom_site_aniso_U_33
_atom_site_aniso_U_23
_atom_site_aniso_U_13
_atom_site_aniso_U_12
K1 0.0395(6) 0.0254(5) 0.0393(6) -0.0008(4) 0.0017(4) -0.0004(4)
K2 0.0431(6) 0.0247(5) 0.0451(6) 0.0043(4) 0.0021(5) 0.0000(4)
Mg1 0.0482(10) 0.0283(8) 0.0343(9) 0.0011(6) -0.0030(7) 0.0027(7)
O1 0.092(4) 0.029(2) 0.069(3) -0.004(2) 0.004(2) 0.002(2)
O2 0.056(3) 0.0332(19) 0.048(2) 0.0027(16) 0.007(2) -0.0075(18)
C1 0.045(3) 0.039(3) 0.049(3) 0.004(2) -0.001(2) 0.002(2)
C2 0.041(3) 0.040(3) 0.057(4) 0.009(3) -0.009(3) -0.005(2)
C3 0.036(3) 0.081(5) 0.050(4) 0.011(3) 0.004(3) -0.004(3)
C4 0.044(3) 0.043(3) 0.073(4) 0.005(3) 0.002(3) 0.003(2)
C5 0.062(4) 0.080(5) 0.072(5) 0.005(4) 0.013(4) -0.002(4)
C6 0.050(4) 0.135(8) 0.071(5) -0.012(5) 0.016(4) -0.032(5)
C7A 0.15(2) 0.035(11) 0.034(11) 0.023(9) -0.006(11) 0.021(11)
C8A 0.047(6) 0.017(4) 0.049(7) 0.008(4) 0.019(5) 0.004(3)
C9A 0.086(14) 0.028(11) 0.041(14) 0.003(8) -0.020(12) 0.004(11)
C10A 0.034(7) 0.027(5) 0.012(5) -0.007(4) 0.000(4) -0.001(4)
C11A 0.042(6) 0.044(5) 0.029(4) 0.005(4) 0.000(4) 0.003(5)
C12A 0.037(10) 0.069(13) 0.060(8) 0.013(10) -0.011(7) 0.001(8)
C7B 0.047(10) 0.016(9) 0.044(13) -0.016(8) 0.007(8) 0.002(7)
C8B 0.067(11) 0.020(6) 0.082(13) 0.001(6) 0.018(9) 0.002(6)
C9B 0.14(5) 0.022(11) 0.04(2) 0.000(10) -0.01(4) 0.01(3)
C10B 0.08(2) 0.14(3) 0.07(2) 0.050(16) -0.011(14) -0.027(17)
C11B 0.035(8) 0.079(12) 0.033(7) -0.004(7) -0.001(5) 0.003(9)
C12B 0.043(14) 0.063(16) 0.062(11) 0.026(12) -0.004(10) 0.006(9)
C13A 0.108(16) 0.027(7) 0.071(9) 0.004(6) 0.032(10) -0.004(8)
C14A 0.074(11) 0.029(8) 0.066(14) 0.009(8) -0.026(10) 0.002(7)
C15A 0.070(9) 0.034(9) 0.065(11) -0.002(7) -0.006(8) 0.001(6)
C16A 0.029(6) 0.036(5) 0.063(7) -0.011(5) 0.008(6) 0.001(5)
C17A 0.033(5) 0.030(9) 0.043(6) 0.007(6) 0.008(4) -0.021(6)
C18A 0.070(11) 0.046(10) 0.051(10) 0.014(10) 0.001(7) -0.021(11)
C19A 0.067(11) 0.041(8) 0.058(9) -0.005(7) -0.006(7) -0.007(8)
C20A 0.032(8) 0.071(16) 0.057(10) 0.027(11) -0.004(6) -0.003(11)
C13B 0.045(9) 0.051(10) 0.071(11) 0.020(8) -0.002(8) -0.012(8)
C14B 0.061(12) 0.036(14) 0.15(3) 0.022(15) -0.005(14) -0.010(10)
C15B 0.15(4) 0.04(3) 0.15(6) -0.04(3) -0.07(4) 0.01(2)
C16B 0.070(18) 0.09(2) 0.11(2) 0.025(17) 0.022(17) 0.022(17)
C17B 0.081(18) 0.019(11) 0.115(19) 0.018(10) -0.037(14) -0.024(10)
C18B 0.090(18) 0.08(3) 0.053(13) 0.01(2) 0.008(11) -0.02(2)
C19B 0.083(16) 0.09(2) 0.060(16) 0.027(16) -0.007(12) 0.017(19)
C20B 0.08(2) 0.050(13) 0.09(2) -0.006(12) -0.022(15) 0.027(11)

loop_
_atom_type_symbol
_atom_type_description
_atom_type_scat_dispersion_real
_atom_type_scat_dispersion_imag
_atom_type_scat_source
C C 0.0033 0.0016 'International Tables Vol C Tables 4.2.6.8 and 6.1.1.4'
H H 0.0000 0.0000 'International Tables Vol C Tables 4.2.6.8 and 6.1.1.4'
K K 0.2009 0.2494 'International Tables Vol C Tables 4.2.6.8 and 6.1.1.4'
Mg Mg 0.0486 0.0363 'International Tables Vol C Tables 4.2.6.8 and 6.1.1.4'
O O 0.0106 0.0060 'International Tables Vol C Tables 4.2.6.8 and 6.1.1.4'

loop_
_geom_angle_atom_site_label_1
_geom_angle_atom_site_label_2
_geom_angle_atom_site_label_3
_geom_angle
_geom_angle_site_symmetry_1
_geom_angle_site_symmetry_3
O1 K1 C11B 100.1(4) . .
O1 K1 C10B 105.4(8) . .
C11B K1 C10B 28.5(8) . .
O1 K1 C6 88.9(2) . .
C11B K1 C6 87.5(4) . .
C10B K1 C6 115.4(8) . .
O1 K1 C11A 85.1(2) . .
C11B K1 C11A 18.4(3) . .
C10B K1 C11A 27.1(8) . .
C6 K1 C11A 97.8(3) . .
O1 K1 C3 77.13(18) . .
C11B K1 C3 115.3(3) . .
C10B K1 C3 88.8(8) . .
C6 K1 C3 154.8(2) . .
C11A K1 C3 101.7(3) . .
O1 K1 C9B 177.7(13) . .
C11B K1 C9B 81.3(17) . .
C10B K1 C9B 75.0(19) . .
C6 K1 C9B 92.9(13) . .
C11A K1 C9B 96.0(17) . .
C3 K1 C9B 100.6(13) . .
O1 K1 C5 100.73(19) . .
C11B K1 C5 106.1(4) . .
C10B K1 C5 130.4(8) . .
C6 K1 C5 24.4(2) . .
C11A K1 C5 119.7(3) . .
C3 K1 C5 138.31(19) . .
C9B K1 C5 80.5(15) . .
O1 K1 C2 87.62(15) . .
C11B K1 C2 135.6(3) . .
C10B K1 C2 107.3(8) . .
C6 K1 C2 136.6(2) . .
C11A K1 C2 124.9(2) . .
C3 K1 C2 24.29(16) . .
C9B K1 C2 90.1(14) . .
C5 K1 C2 115.28(19) . .
O1 K1 C8A 157.6(2) . .
C11B K1 C8A 100.9(5) . .
C10B K1 C8A 89.8(8) . .
C6 K1 C8A 99.6(3) . .
C11A K1 C8A 113.9(3) . .
C3 K1 C8A 86.9(2) . .
C9B K1 C8A 20.5(16) . .
C5 K1 C8A 80.7(2) . .
C2 K1 C8A 71.9(2) . .
O1 K1 C12A 87.1(4) . .
C11B K1 C12A 19.6(5) . .
C10B K1 C12A 46.7(9) . .
C6 K1 C12A 72.6(4) . .
C11A K1 C12A 25.3(5) . .
C3 K1 C12A 126.5(4) . .
C9B K1 C12A 94.7(16) . .
C5 K1 C12A 94.5(4) . .
C2 K1 C12A 150.2(4) . .
C8A K1 C12A 115.2(4) . .
O1 K1 C12B 77.7(4) . .
C11B K1 C12B 24.4(6) . .
C10B K1 C12B 47.0(10) . .
C6 K1 C12B 77.8(5) . .
C11A K1 C12B 21.3(6) . .
C3 K1 C12B 118.5(5) . .
C9B K1 C12B 104.0(17) . .
C5 K1 C12B 101.1(5) . .
C2 K1 C12B 142.8(5) . .
C8A K1 C12B 124.3(4) . .
C12A K1 C12B 10.7(4) . .
O1 K1 C9A 175.5(9) . .
C11B K1 C9A 79.4(13) . .
C10B K1 C9A 76.4(15) . .
C6 K1 C9A 86.5(10) . .
C11A K1 C9A 95.3(13) . .
C3 K1 C9A 107.2(9) . .
C9B K1 C9A 7(2) . .
C5 K1 C9A 75.2(11) . .
C2 K1 C9A 95.8(10) . .
C8A K1 C9A 24.7(11) . .
C12A K1 C9A 91.3(12) . .
C12B K1 C9A 101.1(13) . .
O1 K1 C10A 105.2(2) . .
C11B K1 C10A 27.4(4) . .
C10B K1 C10A 1.1(11) . .
C6 K1 C10A 114.3(4) . .
C11A K1 C10A 26.2(3) . .
C3 K1 C10A 89.8(3) . .
C9B K1 C10A 75.3(17) . .
C5 K1 C10A 129.6(3) . .
C2 K1 C10A 108.3(3) . .
C8A K1 C10A 90.3(3) . .
C12A K1 C10A 45.6(5) . .
C12B K1 C10A 46.0(6) . .
C9A K1 C10A 76.6(13) . .
O1 K1 C8B 157.2(3) . .
C11B K1 C8B 99.2(5) . .
C10B K1 C8B 97.4(9) . .
C6 K1 C8B 79.9(4) . .
C11A K1 C8B 116.0(4) . .
C3 K1 C8B 105.2(3) . .
C9B K1 C8B 22.7(17) . .
C5 K1 C8B 62.1(3) . .
C2 K1 C8B 87.0(3) . .
C8A K1 C8B 19.7(3) . .
C12A K1 C8B 108.1(5) . .
C12B K1 C8B 118.6(5) . .
C9A K1 C8B 21.1(13) . .
C10A K1 C8B 97.6(4) . .
O1 K1 C1 80.01(15) . .
C11B K1 C1 161.1(3) . .
C10B K1 C1 133.0(8) . .
C6 K1 C1 111.3(2) . .
C11A K1 C1 146.7(2) . .
C3 K1 C1 46.05(15) . .
C9B K1 C1 98.0(16) . .
C5 K1 C1 92.30(18) . .
C2 K1 C1 25.80(14) . .
C8A K1 C1 77.6(2) . .
C12A K1 C1 166.3(4) . .
C12B K1 C1 155.7(4) . .
C9A K1 C1 101.9(11) . .
C10A K1 C1 134.1(3) . .
C8B K1 C1 85.6(3) . .
O1 K1 Mg1 103.80(11) . .
C11B K1 Mg1 153.3(4) . .
C10B K1 Mg1 146.4(8) . .
C6 K1 Mg1 81.22(16) . .
C11A K1 Mg1 171.0(2) . .
C3 K1 Mg1 81.88(13) . .
C9B K1 Mg1 75.2(17) . .
C5 K1 Mg1 57.86(15) . .
C2 K1 Mg1 57.83(12) . .
C8A K1 Mg1 57.7(2) . .
C12A K1 Mg1 151.5(4) . .
C12B K1 Mg1 158.9(5) . .
C9A K1 Mg1 75.7(13) . .
C10A K1 Mg1 147.1(2) . .
C8B K1 Mg1 55.1(3) . .
C1 K1 Mg1 39.04(10) . .
O1 K1 C4 91.24(15) . .
C11B K1 C4 130.6(3) . .
C10B K1 C4 154.5(8) . .
C6 K1 C4 44.43(19) . .
C11A K1 C4 142.2(2) . .
C3 K1 C4 114.11(16) . .
C9B K1 C4 89.2(16) . .
C5 K1 C4 24.69(17) . .
C2 K1 C4 92.38(16) . .
C8A K1 C4 80.8(2) . .
C12A K1 C4 117.0(4) . .
C12B K1 C4 121.6(5) . .
C9A K1 C4 85.7(12) . .
C10A K1 C4 153.8(3) . .
C8B K1 C4 66.9(3) . .
C1 K1 C4 68.11(14) . .
Mg1 K1 C4 38.05(11) . .
O1 K1 C13B 17.6(4) . .
C11B K1 C13B 114.0(5) . .
C10B K1 C13B 122.8(9) . .
C6 K1 C13B 79.2(4) . .
C11A K1 C13B 100.9(4) . .
C3 K1 C13B 81.6(3) . .
C9B K1 C13B 162.2(18) . .
C5 K1 C13B 86.1(3) . .
C2 K1 C13B 85.0(4) . .
C8A K1 C13B 144.9(4) . .
C12A K1 C13B 98.0(5) . .
C12B K1 C13B 90.0(6) . .
C9A K1 C13B 159.7(13) . .
C10A K1 C13B 122.6(4) . .
C8B K1 C13B 139.6(4) . .
C1 K1 C13B 70.6(4) . .
Mg1 K1 C13B 87.7(4) . .
C4 K1 C13B 74.0(3) . .
O2 K2 C8B 99.1(3) . 2_745
O2 K2 C8A 92.0(2) . 2_745
C8B K2 C8A 21.4(3) 2_745 2_745
O2 K2 C2 104.27(15) . .
C8B K2 C2 132.4(4) 2_745 .
C8A K2 C2 116.4(3) 2_745 .
O2 K2 C5 110.90(18) . 1_655
C8B K2 C5 113.1(4) 2_745 1_655
C8A K2 C5 134.2(2) 2_745 1_655
C2 K2 C5 96.39(19) . 1_655
O2 K2 C7A 121.1(5) . 2_745
C8B K2 C7A 29.0(6) 2_745 2_745
C8A K2 C7A 29.1(6) 2_745 2_745
C2 K2 C7A 105.1(6) . 2_745
C5 K2 C7A 115.1(6) 1_655 2_745
O2 K2 C6 135.20(18) . 1_655
C8B K2 C6 100.1(4) 2_745 1_655
C8A K2 C6 118.1(3) 2_745 1_655
C2 K2 C6 91.7(2) . 1_655
C5 K2 C6 24.6(2) 1_655 1_655
C7A K2 C6 93.4(6) 2_745 1_655
O2 K2 C7B 118.1(6) . 2_745
C8B K2 C7B 27.9(6) 2_745 2_745
C8A K2 C7B 26.1(6) 2_745 2_745
C2 K2 C7B 105.4(5) . 2_745
C5 K2 C7B 118.1(6) 1_655 2_745
C7A K2 C7B 3.2(11) 2_745 2_745
C6 K2 C7B 96.5(6) 1_655 2_745
O2 K2 C9A 76.8(13) . 2_745
C8B K2 C9A 22.3(14) 2_745 2_745
C8A K2 C9A 25.6(10) 2_745 2_745
C2 K2 C9A 139.9(9) . 2_745
C5 K2 C9A 121.2(9) 1_655 2_745
C7A K2 C9A 48.6(14) 2_745 2_745
C6 K2 C9A 116.2(11) 1_655 2_745
C7B K2 C9A 46.6(14) 2_745 2_745
O2 K2 C9B 76.4(17) . 2_745
C8B K2 C9B 23.6(17) 2_745 2_745
C8A K2 C9B 20.7(15) 2_745 2_745
C2 K2 C9B 133.0(12) . 2_745
C5 K2 C9B 127.9(13) 1_655 2_745
C7A K2 C9B 46.6(17) 2_745 2_745
C6 K2 C9B 121.4(15) 1_655 2_745
C7B K2 C9B 44.2(17) 2_745 2_745
C9A K2 C9B 6.9(19) 2_745 2_745
O2 K2 C1 84.11(14) . .
C8B K2 C1 120.7(4) 2_745 .
C8A K2 C1 100.1(2) 2_745 .
C2 K2 C1 26.88(15) . .
C5 K2 C1 120.67(19) 1_655 .
C7A K2 C1 101.5(6) 2_745 .
C6 K2 C1 118.5(2) 1_655 .
C7B K2 C1 100.3(5) 2_745 .
C9A K2 C1 118.1(9) 2_745 .
C9B K2 C1 111.3(12) 2_745 .
O2 K2 C3 127.93(15) . .
C8B K2 C3 117.1(4) 2_745 .
C8A K2 C3 108.1(3) 2_745 .
C2 K2 C3 23.80(16) . .
C5 K2 C3 88.79(19) 1_655 .
C7A K2 C3 88.1(5) 2_745 .
C6 K2 C3 75.9(2) 1_655 .
C7B K2 C3 89.4(5) 2_745 .
C9A K2 C3 133.7(11) 2_745 .
C9B K2 C3 128.6(14) 2_745 .
C1 K2 C3 46.00(15) . .
C10A Mg1 C1 107.3(5) 4_576 .
C10A Mg1 C4 108.0(4) 4_576 .
C1 Mg1 C4 115.0(2) . .
C10A Mg1 C7B 106.9(8) 4_576 .
C1 Mg1 C7B 108.1(7) . .
C4 Mg1 C7B 111.1(6) . .
C10A Mg1 C7A 103.3(8) 4_576 .
C1 Mg1 C7A 112.2(8) . .
C4 Mg1 C7A 110.2(8) . .
C7B Mg1 C7A 4.6(15) . .
C10A Mg1 C10B 0.4(13) 4_576 4_576
C1 Mg1 C10B 107.2(10) . 4_576
C4 Mg1 C10B 107.7(10) . 4_576
C7B Mg1 C10B 107.3(13) . 4_576
C7A Mg1 C10B 103.8(12) . 4_576
C10A Mg1 C11A 29.6(5) 4_576 4_576
C1 Mg1 C11A 131.8(3) . 4_576
C4 Mg1 C11A 103.4(3) . 4_576
C7B Mg1 C11A 82.1(8) . 4_576
C7A Mg1 C11A 77.9(8) . 4_576
C10B Mg1 C11A 29.9(10) 4_576 4_576
C10A Mg1 K1 173.5(4) 4_576 .
C1 Mg1 K1 67.36(15) . .
C4 Mg1 K1 72.16(18) . .
C7B Mg1 K1 78.7(8) . .
C7A Mg1 K1 82.5(7) . .
C10B Mg1 K1 173.2(10) 4_576 .
C11A Mg1 K1 156.9(2) 4_576 .
C13B O1 C16B 111.5(15) . .
C16A O1 C13A 105.4(8) . .
C13B O1 K1 123.1(10) . .
C16A O1 K1 122.4(7) . .
C16B O1 K1 122.0(11) . .
C13A O1 K1 124.7(6) . .
C17B O2 C20A 104.9(18) . .
C20A O2 C17A 108.0(12) . .
C17B O2 C20B 109(2) . .
C17A O2 C20B 108.7(19) . .
C17B O2 K2 126.1(14) . .
C20A O2 K2 126.4(12) . .
C17A O2 K2 116.9(6) . .
C20B O2 K2 118.5(19) . .
C2 C1 Mg1 117.4(4) . .
C2 C1 K2 71.7(3) . .
Mg1 C1 K2 158.4(3) . .
C2 C1 K1 71.0(3) . .
Mg1 C1 K1 73.61(16) . .
K2 C1 K1 127.44(18) . .
C2 C1 H1A 108.0 . .
Mg1 C1 H1A 108.0 . .
K2 C1 H1A 51.0 . .
K1 C1 H1A 178.4 . .
C2 C1 H1B 108.0 . .
Mg1 C1 H1B 108.0 . .
K2 C1 H1B 85.7 . .
K1 C1 H1B 72.2 . .
H1A C1 H1B 107.2 . .
C3 C2 C1 130.5(6) . .
C3 C2 K2 86.9(4) . .
C1 C2 K2 81.4(3) . .
C3 C2 K1 75.2(3) . .
C1 C2 K1 83.2(3) . .
K2 C2 K1 139.3(2) . .
C3 C2 H2 114.8 . .
C1 C2 H2 114.8 . .
K2 C2 H2 104.1 . .
K1 C2 H2 116.5 . .
C2 C3 K1 80.5(4) . .
C2 C3 K2 69.3(3) . .
K1 C3 K2 132.9(2) . .
C2 C3 H3A 120.0 . .
K1 C3 H3A 75.7 . .
K2 C3 H3A 88.8 . .
C2 C3 H3B 120.0 . .
K1 C3 H3B 114.4 . .
K2 C3 H3B 112.0 . .
H3A C3 H3B 120.0 . .
C5 C4 Mg1 116.9(5) . .
C5 C4 K2 66.1(4) . 1_455
Mg1 C4 K2 169.1(3) . 1_455
C5 C4 K1 64.2(4) . .
Mg1 C4 K1 69.79(17) . .
K2 C4 K1 119.3(2) 1_455 .
C5 C4 H4A 108.1 . .
Mg1 C4 H4A 108.1 . .
K2 C4 H4A 79.8 1_455 .
K1 C4 H4A 84.6 . .
C5 C4 H4B 108.1 . .
Mg1 C4 H4B 108.1 . .
K2 C4 H4B 61.7 1_455 .
K1 C4 H4B 167.7 . .
H4A C4 H4B 107.3 . .
C6 C5 C4 129.7(9) . .
C6 C5 K2 79.1(5) . 1_455
C4 C5 K2 88.1(4) . 1_455
C6 C5 K1 73.9(4) . .
C4 C5 K1 91.1(4) . .
K2 C5 K1 144.0(3) 1_455 .
C6 C5 H5 115.1 . .
C4 C5 H5 115.1 . .
K2 C5 H5 105.1 1_455 .
K1 C5 H5 107.7 . .
C5 C6 K1 81.7(5) . .
C5 C6 K2 76.3(5) . 1_455
K1 C6 K2 147.5(3) . 1_455
C5 C6 H6A 120.0 . .
K1 C6 H6A 83.6 . .
K2 C6 H6A 87.0 1_455 .
C5 C6 H6B 120.0 . .
K1 C6 H6B 104.8 . .
K2 C6 H6B 106.8 1_455 .
H6A C6 H6B 120.0 . .
C8A C7A Mg1 112.0(15) . .
C8A C7A K2 72.9(8) . 2_755
Mg1 C7A K2 173.6(14) . 2_755
C8A C7A H7A 120.0 . .
Mg1 C7A H7A 89.0 . .
K2 C7A H7A 84.9 2_755 .
C8A C7A H7B 120.0 . .
Mg1 C7A H7B 69.1 . .
K2 C7A H7B 112.5 2_755 .
H7A C7A H7B 120.0 . .
C9A C8A C7A 124(3) . .
C9A C8A K2 83(3) . 2_755
C7A C8A K2 78.0(10) . 2_755
C9A C8A K1 80(3) . .
C7A C8A K1 106.2(10) . .
K2 C8A K1 162.8(4) 2_755 .
C9A C8A H8A 117.9 . .
C7A C8A H8A 117.9 . .
K2 C8A H8A 110.1 2_755 .
K1 C8A H8A 83.0 . .
C8A C9A K2 71(3) . 2_755
C8A C9A K1 75(3) . .
K2 C9A K1 145(2) 2_755 .
C8A C9A H9A 120.0 . .
K2 C9A H9A 83.8 2_755 .
K1 C9A H9A 108.8 . .
C8A C9A H9B 120.0 . .
K2 C9A H9B 115.7 2_755 .
K1 C9A H9B 86.6 . .
H9A C9A H9B 120.0 . .
C11A C10A Mg1 102.3(9) . 4_575
C11A C10A K1 69.6(8) . .
Mg1 C10A K1 166.6(8) 4_575 .
C11A C10A H10A 120.0 . .
Mg1 C10A H10A 85.8 4_575 .
K1 C10A H10A 89.2 . .
C11A C10A H10B 120.0 . .
Mg1 C10A H10B 82.0 4_575 .
K1 C10A H10B 111.3 . .
H10A C10A H10B 120.0 . .
C12A C11A C10A 124.6(15) . .
C12A C11A Mg1 113.7(10) . 4_575
C10A C11A Mg1 48.1(7) . 4_575
C12A C11A K1 82.4(10) . .
C10A C11A K1 84.1(8) . .
Mg1 C11A K1 131.2(4) 4_575 .
C12A C11A H11 117.7 . .
C10A C11A H11 117.7 . .
Mg1 C11A H11 106.6 4_575 .
K1 C11A H11 104.6 . .
C11A C12A K1 72.2(9) . .
C11A C12A H12A 120.0 . .
K1 C12A H12A 88.5 . .
C11A C12A H12B 120.0 . .
K1 C12A H12B 109.4 . .
H12A C12A H12B 120.0 . .
C8B C7B Mg1 110.9(14) . .
C8B C7B K2 70.7(12) . 2_755
Mg1 C7B K2 166.0(13) . 2_755
C8B C7B H7C 120.0 . .
Mg1 C7B H7C 98.8 . .
K2 C7B H7C 91.8 2_755 .
C8B C7B H7D 120.0 . .
Mg1 C7B H7D 59.3 . .
K2 C7B H7D 107.4 2_755 .
H7C C7B H7D 120.0 . .
C9B C8B C7B 118(4) . .
C9B C8B K2 86(4) . 2_755
C7B C8B K2 81.4(12) . 2_755
C9B C8B K1 71(4) . .
C7B C8B K1 94.9(13) . .
K2 C8B K1 151.1(6) 2_755 .
C9B C8B H8B 120.8 . .
C7B C8B H8B 120.8 . .
K2 C8B H8B 102.5 2_755 .
K1 C8B H8B 103.9 . .
C8B C9B K1 87(4) . .
C8B C9B K2 70(4) . 2_755
K1 C9B K2 152(3) . 2_755
C8B C9B H9C 120.0 . .
K1 C9B H9C 87.3 . .
K2 C9B H9C 89.8 2_755 .
C8B C9B H9D 120.0 . .
K1 C9B H9D 96.0 . .
K2 C9B H9D 109.8 2_755 .
H9C C9B H9D 120.0 . .
C11B C10B Mg1 93.1(19) . 4_575
C11B C10B K1 72.7(15) . .
Mg1 C10B K1 165.6(18) 4_575 .
C11B C10B H10C 120.0 . .
Mg1 C10B H10C 98.1 4_575 .
K1 C10B H10C 91.4 . .
C11B C10B H10D 120.0 . .
Mg1 C10B H10D 78.7 4_575 .
K1 C10B H10D 105.9 . .
H10C C10B H10D 120.0 . .
C12B C11B C10B 126(3) . .
C12B C11B K1 89.7(15) . .
C10B C11B K1 78.8(15) . .
C12B C11B H11B 117.0 . .
C10B C11B H11B 117.0 . .
K1 C11B H11B 102.7 . .
C11B C12B K1 65.9(14) . .
C11B C12B H12C 120.0 . .
K1 C12B H12C 90.7 . .
C11B C12B H12D 120.0 . .
K1 C12B H12D 113.4 . .
H12C C12B H12D 120.0 . .
C14A C13A O1 105.7(13) . .
C14A C13A H13A 110.6 . .
O1 C13A H13A 110.6 . .
C14A C13A H13B 110.6 . .
O1 C13A H13B 110.6 . .
H13A C13A H13B 108.7 . .
C15A C14A C13A 104(2) . .
C15A C14A H14A 110.9 . .
C13A C14A H14A 110.9 . .
C15A C14A H14B 110.9 . .
C13A C14A H14B 110.9 . .
H14A C14A H14B 108.9 . .
C14A C15A C16A 99(2) . .
C14A C15A H15A 111.9 . .
C16A C15A H15A 111.9 . .
C14A C15A H15B 111.9 . .
C16A C15A H15B 111.9 . .
H15A C15A H15B 109.6 . .
O1 C16A C15A 106.0(12) . .
O1 C16A H16A 110.5 . .
C15A C16A H16A 110.5 . .
O1 C16A H16B 110.5 . .
C15A C16A H16B 110.5 . .
H16A C16A H16B 108.7 . .
C18A C17A O2 105.5(17) . .
C18A C17A H17A 110.6 . .
O2 C17A H17A 110.6 . .
C18A C17A H17B 110.6 . .
O2 C17A H17B 110.6 . .
H17A C17A H17B 108.8 . .
C17A C18A C19A 104.5(19) . .
C17A C18A H18A 110.8 . .
C19A C18A H18A 110.8 . .
C17A C18A H18B 110.8 . .
C19A C18A H18B 110.8 . .
H18A C18A H18B 108.9 . .
C20A C19A C18A 100(2) . .
C20A C19A H19A 111.8 . .
C18A C19A H19A 111.8 . .
C20A C19A H19B 111.8 . .
C18A C19A H19B 111.8 . .
H19A C19A H19B 109.6 . .
O2 C20A C19A 111.9(18) . .
O2 C20A H20A 109.2 . .
C19A C20A H20A 109.2 . .
O2 C20A H20B 109.2 . .
C19A C20A H20B 109.2 . .
H20A C20A H20B 107.9 . .
O1 C13B C14B 101.7(17) . .
C14B C13B K1 122.6(12) . .
O1 C13B H13C 111.4 . .
C14B C13B H13C 111.4 . .
K1 C13B H13C 72.7 . .
O1 C13B H13D 111.4 . .
C14B C13B H13D 111.4 . .
K1 C13B H13D 121.0 . .
H13C C13B H13D 109.3 . .
C15B C14B C13B 105(2) . .
C15B C14B H14C 110.7 . .
C13B C14B H14C 110.7 . .
C15B C14B H14D 110.7 . .
C13B C14B H14D 110.7 . .
H14C C14B H14D 108.8 . .
C16B C15B C14B 103(2) . .
C16B C15B H15C 111.2 . .
C14B C15B H15C 111.2 . .
C16B C15B H15D 111.2 . .
C14B C15B H15D 111.2 . .
H15C C15B H15D 109.1 . .
C15B C16B O1 106(3) . .
C15B C16B H16C 110.6 . .
O1 C16B H16C 110.6 . .
C15B C16B H16D 110.6 . .
O1 C16B H16D 110.6 . .
H16C C16B H16D 108.7 . .
O2 C17B C18B 112(3) . .
O2 C17B H17C 109.1 . .
C18B C17B H17C 109.1 . .
O2 C17B H17D 109.1 . .
C18B C17B H17D 109.1 . .
H17C C17B H17D 107.9 . .
C19B C18B C17B 102(4) . .
C19B C18B H18C 111.3 . .
C17B C18B H18C 111.3 . .
C19B C18B H18D 111.3 . .
C17B C18B H18D 111.3 . .
H18C C18B H18D 109.2 . .
C20B C19B C18B 111(3) . .
C20B C19B H19C 109.4 . .
C18B C19B H19C 109.4 . .
C20B C19B H19D 109.4 . .
C18B C19B H19D 109.4 . .
H19C C19B H19D 108.0 . .
C19B C20B O2 102(3) . .
C19B C20B H20C 111.3 . .
O2 C20B H20C 111.3 . .
C19B C20B H20D 111.3 . .
O2 C20B H20D 111.3 . .
H20C C20B H20D 109.2 . .

loop_
_geom_bond_atom_site_label_1
_geom_bond_atom_site_label_2
_geom_bond_distance
_geom_bond_site_symmetry_2
K1 O1 2.671(4) .
K1 C11B 2.932(13) .
K1 C10B 3.01(4) .
K1 C6 3.044(7) .
K1 C11A 3.056(9) .
K1 C3 3.082(6) .
K1 C9B 3.11(9) .
K1 C5 3.135(7) .
K1 C2 3.144(6) .
K1 C8A 3.155(8) .
K1 C12A 3.18(2) .
K1 C12B 3.21(3) .
K1 C9A 3.22(7) .
K1 C10A 3.242(18) .
K1 C8B 3.290(13) .
K1 C1 3.301(6) .
K1 Mg1 3.431(2) .
K1 C4 3.481(7) .
K1 C13B 3.536(18) .
K2 O2 2.709(4) .
K2 C8B 2.985(12) 2_745
K2 C8A 2.991(8) 2_745
K2 C2 3.039(6) .
K2 C5 3.049(8) 1_655
K2 C7A 3.06(2) 2_745
K2 C6 3.082(7) 1_655
K2 C7B 3.13(3) 2_745
K2 C9A 3.14(7) 2_745
K2 C9B 3.16(9) 2_745
K2 C1 3.165(6) .
K2 C3 3.243(6) .
Mg1 C10A 2.175(18) 4_576
Mg1 C1 2.253(6) .
Mg1 C4 2.254(6) .
Mg1 C7B 2.26(3) .
Mg1 C7A 2.29(2) .
Mg1 C10B 2.41(4) 4_576
Mg1 C11A 2.854(9) 4_576
O1 C13B 1.280(16) .
O1 C16A 1.398(15) .
O1 C16B 1.47(4) .
O1 C13A 1.540(19) .
O2 C17B 1.26(3) .
O2 C20A 1.34(3) .
O2 C17A 1.493(13) .
O2 C20B 1.54(5) .
C1 C2 1.447(8) .
C1 H1A 0.9900 .
C1 H1B 0.9900 .
C2 C3 1.311(9) .
C2 H2 0.9500 .
C3 H3A 0.9500 .
C3 H3B 0.9500 .
C4 C5 1.454(10) .
C4 K2 3.334(6) 1_455
C4 H4A 0.9900 .
C4 H4B 0.9900 .
C5 C6 1.306(11) .
C5 K2 3.049(7) 1_455
C5 H5 0.9500 .
C6 K2 3.082(7) 1_455
C6 H6A 0.9500 .
C6 H6B 0.9500 .
C7A C8A 1.52(3) .
C7A K2 3.06(2) 2_755
C7A H7A 0.9500 .
C7A H7B 0.9500 .
C8A C9A 1.37(6) .
C8A K2 2.991(8) 2_755
C8A H8A 0.9500 .
C9A K2 3.14(7) 2_755
C9A H9A 0.9500 .
C9A H9B 0.9500 .
C10A C11A 1.441(19) .
C10A Mg1 2.175(18) 4_575
C10A H10A 0.9500 .
C10A H10B 0.9500 .
C11A C12A 1.37(2) .
C11A Mg1 2.854(9) 4_575
C11A H11 0.9500 .
C12A H12A 0.9500 .
C12A H12B 0.9500 .
C7B C8B 1.48(3) .
C7B K2 3.13(3) 2_755
C7B H7C 0.9500 .
C7B H7D 0.9500 .
C8B C9B 1.27(9) .
C8B K2 2.985(12) 2_755
C8B H8B 0.9500 .
C9B K2 3.16(9) 2_755
C9B H9C 0.9500 .
C9B H9D 0.9500 .
C10B C11B 1.47(4) .
C10B Mg1 2.41(4) 4_575
C10B H10C 0.9500 .
C10B H10D 0.9500 .
C11B C12B 1.33(4) .
C11B H11B 0.9500 .
C12B H12C 0.9500 .
C12B H12D 0.9500 .
C13A C14A 1.49(3) .
C13A H13A 0.9900 .
C13A H13B 0.9900 .
C14A C15A 1.49(3) .
C14A H14A 0.9900 .
C14A H14B 0.9900 .
C15A C16A 1.55(3) .
C15A H15A 0.9900 .
C15A H15B 0.9900 .
C16A H16A 0.9900 .
C16A H16B 0.9900 .
C17A C18A 1.48(4) .
C17A H17A 0.9900 .
C17A H17B 0.9900 .
C18A C19A 1.53(3) .
C18A H18A 0.9900 .
C18A H18B 0.9900 .
C19A C20A 1.51(4) .
C19A H19A 0.9900 .
C19A H19B 0.9900 .
C20A H20A 0.9900 .
C20A H20B 0.9900 .
C13B C14B 1.49(3) .
C13B H13C 0.9900 .
C13B H13D 0.9900 .
C14B C15B 1.47(5) .
C14B H14C 0.9900 .
C14B H14D 0.9900 .
C15B C16B 1.41(4) .
C15B H15C 0.9900 .
C15B H15D 0.9900 .
C16B H16C 0.9900 .
C16B H16D 0.9900 .
C17B C18B 1.51(6) .
C17B H17C 0.9900 .
C17B H17D 0.9900 .
C18B C19B 1.43(6) .
C18B H18C 0.9900 .
C18B H18D 0.9900 .
C19B C20B 1.41(6) .
C19B H19C 0.9900 .
C19B H19D 0.9900 .
C20B H20C 0.9900 .
C20B H20D 0.9900 .

loop_
_geom_torsion_atom_site_label_1
_geom_torsion_atom_site_label_2
_geom_torsion_atom_site_label_3
_geom_torsion_atom_site_label_4
_geom_torsion
_geom_torsion_site_symmetry_1
_geom_torsion_site_symmetry_4
O1 K1 Mg1 C1 54.1(2) . .
C11B K1 Mg1 C1 -153.0(7) . .
C10B K1 Mg1 C1 -95.8(14) . .
C6 K1 Mg1 C1 140.8(3) . .
C3 K1 Mg1 C1 -20.5(2) . .
C9B K1 Mg1 C1 -123.8(13) . .
C5 K1 Mg1 C1 148.2(2) . .
C2 K1 Mg1 C1 -24.08(19) . .
C8A K1 Mg1 C1 -112.0(3) . .
C12A K1 Mg1 C1 164.1(9) . .
C12B K1 Mg1 C1 145.5(12) . .
C9A K1 Mg1 C1 -130.6(9) . .
C10A K1 Mg1 C1 -97.2(6) . .
C8B K1 Mg1 C1 -135.4(4) . .
C4 K1 Mg1 C1 128.0(2) . .
C13B K1 Mg1 C1 61.4(3) . .
O1 K1 Mg1 C4 -73.9(2) . .
C11B K1 Mg1 C4 79.0(7) . .
C10B K1 Mg1 C4 136.3(14) . .
C6 K1 Mg1 C4 12.9(3) . .
C3 K1 Mg1 C4 -148.4(2) . .
C9B K1 Mg1 C4 108.3(13) . .
C5 K1 Mg1 C4 20.3(2) . .
C2 K1 Mg1 C4 -152.0(2) . .
C8A K1 Mg1 C4 120.1(3) . .
C12A K1 Mg1 C4 36.2(9) . .
C12B K1 Mg1 C4 17.6(12) . .
C9A K1 Mg1 C4 101.5(9) . .
C10A K1 Mg1 C4 134.8(6) . .
C8B K1 Mg1 C4 96.6(4) . .
C1 K1 Mg1 C4 -128.0(2) . .
C13B K1 Mg1 C4 -66.5(3) . .
O1 K1 Mg1 C7B 169.3(7) . .
C11B K1 Mg1 C7B -37.7(10) . .
C10B K1 Mg1 C7B 19.5(16) . .
C6 K1 Mg1 C7B -103.9(7) . .
C3 K1 Mg1 C7B 94.8(7) . .
C9B K1 Mg1 C7B -8.5(14) . .
C5 K1 Mg1 C7B -96.5(7) . .
C2 K1 Mg1 C7B 91.2(7) . .
C8A K1 Mg1 C7B 3.3(7) . .
C12A K1 Mg1 C7B -80.6(11) . .
C12B K1 Mg1 C7B -99.2(13) . .
C9A K1 Mg1 C7B -15.3(11) . .
C10A K1 Mg1 C7B 18.0(9) . .
C8B K1 Mg1 C7B -20.1(7) . .
C1 K1 Mg1 C7B 115.3(7) . .
C4 K1 Mg1 C7B -116.8(7) . .
C13B K1 Mg1 C7B 176.7(7) . .
O1 K1 Mg1 C7A 172.0(8) . .
C11B K1 Mg1 C7A -35.0(11) . .
C10B K1 Mg1 C7A 22.2(16) . .
C6 K1 Mg1 C7A -101.2(8) . .
C3 K1 Mg1 C7A 97.5(8) . .
C9B K1 Mg1 C7A -5.8(16) . .
C5 K1 Mg1 C7A -93.8(8) . .
C2 K1 Mg1 C7A 93.9(8) . .
C8A K1 Mg1 C7A 6.0(9) . .
C12A K1 Mg1 C7A -77.9(12) . .
C12B K1 Mg1 C7A -96.5(14) . .
C9A K1 Mg1 C7A -12.6(12) . .
C10A K1 Mg1 C7A 20.7(10) . .
C8B K1 Mg1 C7A -17.4(9) . .
C1 K1 Mg1 C7A 118.0(8) . .
C4 K1 Mg1 C7A -114.1(8) . .
C13B K1 Mg1 C7A 179.4(9) . .
O1 K1 Mg1 C11A -156.3(7) . 4_576
C11B K1 Mg1 C11A -3.3(10) . 4_576
C10B K1 Mg1 C11A 53.9(16) . 4_576
C6 K1 Mg1 C11A -69.5(7) . 4_576
C3 K1 Mg1 C11A 129.2(7) . 4_576
C9B K1 Mg1 C11A 25.9(15) . 4_576
C5 K1 Mg1 C11A -62.1(7) . 4_576
C2 K1 Mg1 C11A 125.6(7) . 4_576
C8A K1 Mg1 C11A 37.7(7) . 4_576
C12A K1 Mg1 C11A -46.2(10) . 4_576
C12B K1 Mg1 C11A -64.8(12) . 4_576
C9A K1 Mg1 C11A 19.1(11) . 4_576
C10A K1 Mg1 C11A 52.4(9) . 4_576
C8B K1 Mg1 C11A 14.2(7) . 4_576
C1 K1 Mg1 C11A 149.7(7) . 4_576
C4 K1 Mg1 C11A -82.4(7) . 4_576
C13B K1 Mg1 C11A -148.9(7) . 4_576
C11B K1 O1 C13B -143.1(12) . .
C10B K1 O1 C13B -171.8(14) . .
C6 K1 O1 C13B -55.8(12) . .
C11A K1 O1 C13B -153.7(12) . .
C3 K1 O1 C13B 103.1(12) . .
C5 K1 O1 C13B -34.4(12) . .
C2 K1 O1 C13B 80.9(12) . .
C8A K1 O1 C13B 57.2(13) . .
C12A K1 O1 C13B -128.4(12) . .
C12B K1 O1 C13B -133.5(13) . .
C10A K1 O1 C13B -170.8(12) . .
C8B K1 O1 C13B 4.5(15) . .
C1 K1 O1 C13B 56.1(12) . .
Mg1 K1 O1 C13B 24.9(12) . .
C4 K1 O1 C13B -11.4(12) . .
C11B K1 O1 C16A 46.2(8) . .
C10B K1 O1 C16A 17.5(11) . .
C6 K1 O1 C16A 133.5(8) . .
C11A K1 O1 C16A 35.6(8) . .
C3 K1 O1 C16A -67.6(8) . .
C5 K1 O1 C16A 154.9(8) . .
C2 K1 O1 C16A -89.8(8) . .
C8A K1 O1 C16A -113.5(9) . .
C12A K1 O1 C16A 60.9(8) . .
C12B K1 O1 C16A 55.8(9) . .
C10A K1 O1 C16A 18.5(8) . .
C8B K1 O1 C16A -166.2(10) . .
C1 K1 O1 C16A -114.6(8) . .
Mg1 K1 O1 C16A -145.8(7) . .
C4 K1 O1 C16A 177.9(8) . .
C13B K1 O1 C16A -170.7(13) . .
C11B K1 O1 C16B 14.5(17) . .
C10B K1 O1 C16B -14.2(18) . .
C6 K1 O1 C16B 101.8(16) . .
C11A K1 O1 C16B 3.9(16) . .
C3 K1 O1 C16B -99.3(16) . .
C5 K1 O1 C16B 123.2(16) . .
C2 K1 O1 C16B -121.5(16) . .
C8A K1 O1 C16B -145.2(17) . .
C12A K1 O1 C16B 29.2(17) . .
C12B K1 O1 C16B 24.1(17) . .
C10A K1 O1 C16B -13.2(17) . .
C8B K1 O1 C16B 162.1(18) . .
C1 K1 O1 C16B -146.3(16) . .
Mg1 K1 O1 C16B -177.5(16) . .
C4 K1 O1 C16B 146.2(16) . .
C13B K1 O1 C16B 157.6(17) . .
C11B K1 O1 C13A -99.0(11) . .
C10B K1 O1 C13A -127.8(13) . .
C6 K1 O1 C13A -11.7(11) . .
C11A K1 O1 C13A -109.7(11) . .
C3 K1 O1 C13A 147.1(11) . .
C5 K1 O1 C13A 9.7(11) . .
C2 K1 O1 C13A 125.0(11) . .
C8A K1 O1 C13A 101.3(12) . .
C12A K1 O1 C13A -84.3(11) . .
C12B K1 O1 C13A -89.4(12) . .
C10A K1 O1 C13A -126.7(11) . .
C8B K1 O1 C13A 48.6(14) . .
C1 K1 O1 C13A 100.2(11) . .
Mg1 K1 O1 C13A 69.0(11) . .
C4 K1 O1 C13A 32.7(11) . .
C13B K1 O1 C13A 44.1(10) . .
C8B K2 O2 C17B -83.7(15) 2_745 .
C8A K2 O2 C17B -63.4(14) 2_745 .
C2 K2 O2 C17B 54.5(14) . .
C5 K2 O2 C17B 157.2(14) 1_655 .
C7A K2 O2 C17B -63.4(16) 2_745 .
C6 K2 O2 C17B 161.8(14) 1_655 .
C7B K2 O2 C17B -62.0(15) 2_745 .
C9A K2 O2 C17B -84.2(17) 2_745 .
C9B K2 O2 C17B -77.1(19) 2_745 .
C1 K2 O2 C17B 36.5(14) . .
C3 K2 O2 C17B 51.6(14) . .
C8B K2 O2 C20A 75.3(15) 2_745 .
C8A K2 O2 C20A 95.6(15) 2_745 .
C2 K2 O2 C20A -146.5(15) . .
C5 K2 O2 C20A -43.8(15) 1_655 .
C7A K2 O2 C20A 95.6(16) 2_745 .
C6 K2 O2 C20A -39.2(15) 1_655 .
C7B K2 O2 C20A 97.0(15) 2_745 .
C9A K2 O2 C20A 74.8(17) 2_745 .
C9B K2 O2 C20A 81.9(19) 2_745 .
C1 K2 O2 C20A -164.5(15) . .
C3 K2 O2 C20A -149.4(15) . .
C8B K2 O2 C17A -68.3(9) 2_745 .
C8A K2 O2 C17A -48.0(8) 2_745 .
C2 K2 O2 C17A 69.9(8) . .
C5 K2 O2 C17A 172.6(8) 1_655 .
C7A K2 O2 C17A -48.0(11) 2_745 .
C6 K2 O2 C17A 177.2(8) 1_655 .
C7B K2 O2 C17A -46.6(10) 2_745 .
C9A K2 O2 C17A -68.8(12) 2_745 .
C9B K2 O2 C17A -61.7(15) 2_745 .
C1 K2 O2 C17A 51.9(8) . .
C3 K2 O2 C17A 67.0(8) . .
C8B K2 O2 C20B 65(2) 2_745 .
C8A K2 O2 C20B 85(2) 2_745 .
C2 K2 O2 C20B -156.9(19) . .
C5 K2 O2 C20B -54(2) 1_655 .
C7A K2 O2 C20B 85(2) 2_745 .
C6 K2 O2 C20B -50(2) 1_655 .
C7B K2 O2 C20B 87(2) 2_745 .
C9A K2 O2 C20B 64(2) 2_745 .
C9B K2 O2 C20B 72(2) 2_745 .
C1 K2 O2 C20B -174.8(19) . .
C3 K2 O2 C20B -159.8(19) . .
C10A Mg1 C1 C2 -126.3(5) 4_576 .
C4 Mg1 C1 C2 113.6(5) . .
C7B Mg1 C1 C2 -11.2(9) . .
C7A Mg1 C1 C2 -13.4(9) . .
C10B Mg1 C1 C2 -126.7(11) 4_576 .
C11A Mg1 C1 C2 -106.9(5) 4_576 .
K1 Mg1 C1 C2 57.7(4) . .
C10A Mg1 C1 K2 -15.7(8) 4_576 .
C4 Mg1 C1 K2 -135.9(6) . .
C7B Mg1 C1 K2 99.3(10) . .
C7A Mg1 C1 K2 97.1(10) . .
C10B Mg1 C1 K2 -16.2(12) 4_576 .
C11A Mg1 C1 K2 3.6(8) 4_576 .
K1 Mg1 C1 K2 168.2(7) . .
C10A Mg1 C1 K1 176.1(3) 4_576 .
C4 Mg1 C1 K1 55.9(2) . .
C7B Mg1 C1 K1 -68.9(7) . .
C7A Mg1 C1 K1 -71.1(8) . .
C10B Mg1 C1 K1 175.6(10) 4_576 .
C11A Mg1 C1 K1 -164.6(3) 4_576 .
O2 K2 C1 C2 138.7(3) . .
C8B K2 C1 C2 -124.2(5) 2_745 .
C8A K2 C1 C2 -130.3(4) 2_745 .
C5 K2 C1 C2 27.9(4) 1_655 .
C7A K2 C1 C2 -100.7(6) 2_745 .
C6 K2 C1 C2 -0.4(4) 1_655 .
C7B K2 C1 C2 -103.7(7) 2_745 .
C9A K2 C1 C2 -149.7(15) 2_745 .
C9B K2 C1 C2 -148.4(18) 2_745 .
C3 K2 C1 C2 -24.8(3) . .
O2 K2 C1 Mg1 19.9(6) . .
C8B K2 C1 Mg1 116.9(7) 2_745 .
C8A K2 C1 Mg1 110.9(7) 2_745 .
C2 K2 C1 Mg1 -118.9(8) . .
C5 K2 C1 Mg1 -91.0(7) 1_655 .
C7A K2 C1 Mg1 140.4(8) 2_745 .
C6 K2 C1 Mg1 -119.2(6) 1_655 .
C7B K2 C1 Mg1 137.4(9) 2_745 .
C9A K2 C1 Mg1 91.4(16) 2_745 .
C9B K2 C1 Mg1 92.8(19) 2_745 .
C3 K2 C1 Mg1 -143.6(7) . .
O2 K2 C1 K1 -174.4(2) . .
C8B K2 C1 K1 -77.4(4) 2_745 .
C8A K2 C1 K1 -83.4(3) 2_745 .
C2 K2 C1 K1 46.8(3) . .
C5 K2 C1 K1 74.7(3) 1_655 .
C7A K2 C1 K1 -53.9(6) 2_745 .
C6 K2 C1 K1 46.5(3) 1_655 .
C7B K2 C1 K1 -56.9(6) 2_745 .
C9A K2 C1 K1 -102.9(15) 2_745 .
C9B K2 C1 K1 -101.5(18) 2_745 .
C3 K2 C1 K1 22.1(2) . .
O1 K1 C1 C2 105.5(3) . .
C11B K1 C1 C2 13.4(13) . .
C10B K1 C1 C2 3.7(12) . .
C6 K1 C1 C2 -169.6(4) . .
C11A K1 C1 C2 40.8(5) . .
C3 K1 C1 C2 23.8(3) . .
C9B K1 C1 C2 -73.2(15) . .
C5 K1 C1 C2 -154.0(4) . .
C8A K1 C1 C2 -74.1(4) . .
C12A K1 C1 C2 86.1(19) . .
C12B K1 C1 C2 82.2(14) . .
C9A K1 C1 C2 -78.7(12) . .
C10A K1 C1 C2 4.0(5) . .
C8B K1 C1 C2 -92.2(4) . .
Mg1 K1 C1 C2 -127.5(4) . .
C4 K1 C1 C2 -159.1(4) . .
C13B K1 C1 C2 121.0(5) . .
O1 K1 C1 Mg1 -127.01(18) . .
C11B K1 C1 Mg1 140.9(12) . .
C10B K1 C1 Mg1 131.2(11) . .
C6 K1 C1 Mg1 -42.1(3) . .
C11A K1 C1 Mg1 168.3(4) . .
C3 K1 C1 Mg1 151.3(3) . .
C9B K1 C1 Mg1 54.2(15) . .
C5 K1 C1 Mg1 -26.5(2) . .
C2 K1 C1 Mg1 127.5(4) . .
C8A K1 C1 Mg1 53.4(2) . .
C12A K1 C1 Mg1 -146.4(18) . .
C12B K1 C1 Mg1 -150.3(13) . .
C9A K1 C1 Mg1 48.8(11) . .
C10A K1 C1 Mg1 131.5(3) . .
C8B K1 C1 Mg1 35.3(3) . .
C4 K1 C1 Mg1 -31.59(14) . .
C13B K1 C1 Mg1 -111.5(3) . .
O1 K1 C1 K2 58.4(2) . .
C11B K1 C1 K2 -33.7(13) . .
C10B K1 C1 K2 -43.4(11) . .
C6 K1 C1 K2 143.3(3) . .
C11A K1 C1 K2 -6.2(5) . .
C3 K1 C1 K2 -23.3(2) . .
C9B K1 C1 K2 -120.3(15) . .
C5 K1 C1 K2 158.9(3) . .
C2 K1 C1 K2 -47.1(3) . .
C8A K1 C1 K2 -121.1(3) . .
C12A K1 C1 K2 39.0(19) . .
C12B K1 C1 K2 35.1(14) . .
C9A K1 C1 K2 -125.8(11) . .
C10A K1 C1 K2 -43.1(4) . .
C8B K1 C1 K2 -139.3(3) . .
Mg1 K1 C1 K2 -174.6(3) . .
C4 K1 C1 K2 153.9(3) . .
C13B K1 C1 K2 73.9(4) . .
Mg1 C1 C2 C3 -122.9(6) . .
K2 C1 C2 C3 78.3(6) . .
K1 C1 C2 C3 -63.9(6) . .
Mg1 C1 C2 K2 158.7(3) . .
K1 C1 C2 K2 -142.24(17) . .
Mg1 C1 C2 K1 -59.0(3) . .
K2 C1 C2 K1 142.24(17) . .
O2 K2 C2 C3 -174.3(4) . .
C8B K2 C2 C3 -57.4(6) 2_745 .
C8A K2 C2 C3 -74.8(5) 2_745 .
C5 K2 C2 C3 72.2(4) 1_655 .
C7A K2 C2 C3 -46.0(7) 2_745 .
C6 K2 C2 C3 47.9(4) 1_655 .
C7B K2 C2 C3 -49.3(7) 2_745 .
C9A K2 C2 C3 -88(2) 2_745 .
C9B K2 C2 C3 -90(2) 2_745 .
C1 K2 C2 C3 -131.7(6) . .
O2 K2 C2 C1 -42.6(3) . .
C8B K2 C2 C1 74.3(6) 2_745 .
C8A K2 C2 C1 57.0(4) 2_745 .
C5 K2 C2 C1 -156.1(4) 1_655 .
C7A K2 C2 C1 85.7(7) 2_745 .
C6 K2 C2 C1 179.7(4) 1_655 .
C7B K2 C2 C1 82.4(7) 2_745 .
C9A K2 C2 C1 44(2) 2_745 .
C9B K2 C2 C1 42(2) 2_745 .
C3 K2 C2 C1 131.7(6) . .
O2 K2 C2 K1 -111.5(3) . .
C8B K2 C2 K1 5.4(6) 2_745 .
C8A K2 C2 K1 -11.9(4) 2_745 .
C5 K2 C2 K1 135.0(3) 1_655 .
C7A K2 C2 K1 16.9(7) 2_745 .
C6 K2 C2 K1 110.8(4) 1_655 .
C7B K2 C2 K1 13.6(7) 2_745 .
C9A K2 C2 K1 -25(2) 2_745 .
C9B K2 C2 K1 -27(2) 2_745 .
C1 K2 C2 K1 -68.9(4) . .
C3 K2 C2 K1 62.9(4) . .
O1 K1 C2 C3 63.3(4) . .
C11B K1 C2 C3 -38.8(7) . .
C10B K1 C2 C3 -42.1(10) . .
C6 K1 C2 C3 149.2(5) . .
C11A K1 C2 C3 -19.0(5) . .
C9B K1 C2 C3 -116.4(17) . .
C5 K1 C2 C3 164.0(4) . .
C8A K1 C2 C3 -126.0(5) . .
C12A K1 C2 C3 -16.7(9) . .
C12B K1 C2 C3 -2.6(9) . .
C9A K1 C2 C3 -119.7(13) . .
C10A K1 C2 C3 -41.9(5) . .
C8B K1 C2 C3 -138.9(5) . .
C1 K1 C2 C3 135.0(6) . .
Mg1 K1 C2 C3 171.2(4) . .
C4 K1 C2 C3 154.4(4) . .
C13B K1 C2 C3 80.8(5) . .
O1 K1 C2 C1 -71.8(3) . .
C11B K1 C2 C1 -173.8(6) . .
C10B K1 C2 C1 -177.2(9) . .
C6 K1 C2 C1 14.2(5) . .
C11A K1 C2 C1 -154.1(4) . .
C3 K1 C2 C1 -135.0(6) . .
C9B K1 C2 C1 108.5(17) . .
C5 K1 C2 C1 29.0(4) . .
C8A K1 C2 C1 98.9(4) . .
C12A K1 C2 C1 -151.7(8) . .
C12B K1 C2 C1 -137.7(8) . .
C9A K1 C2 C1 105.3(13) . .
C10A K1 C2 C1 -177.0(4) . .
C8B K1 C2 C1 86.1(4) . .
Mg1 K1 C2 C1 36.2(3) . .
C4 K1 C2 C1 19.4(3) . .
C13B K1 C2 C1 -54.3(5) . .
O1 K1 C2 K2 -3.5(3) . .
C11B K1 C2 K2 -105.6(6) . .
C10B K1 C2 K2 -108.9(9) . .
C6 K1 C2 K2 82.4(5) . .
C11A K1 C2 K2 -85.8(4) . .
C3 K1 C2 K2 -66.8(4) . .
C9B K1 C2 K2 176.8(17) . .
C5 K1 C2 K2 97.2(4) . .
C8A K1 C2 K2 167.2(4) . .
C12A K1 C2 K2 -83.4(9) . .
C12B K1 C2 K2 -69.4(8) . .
C9A K1 C2 K2 173.6(13) . .
C10A K1 C2 K2 -108.7(4) . .
C8B K1 C2 K2 154.3(4) . .
C1 K1 C2 K2 68.3(4) . .
Mg1 K1 C2 K2 104.5(3) . .
C4 K1 C2 K2 87.6(3) . .
C13B K1 C2 K2 14.0(4) . .
C1 C2 C3 K1 67.3(6) . .
K2 C2 C3 K1 143.14(16) . .
C1 C2 C3 K2 -75.9(6) . .
K1 C2 C3 K2 -143.14(16) . .
O1 K1 C3 C2 -113.7(4) . .
C11B K1 C3 C2 151.0(5) . .
C10B K1 C3 C2 140.2(9) . .
C6 K1 C3 C2 -55.7(7) . .
C11A K1 C3 C2 164.2(4) . .
C9B K1 C3 C2 65.7(18) . .
C5 K1 C3 C2 -22.0(6) . .
C8A K1 C3 C2 50.3(4) . .
C12A K1 C3 C2 169.8(6) . .
C12B K1 C3 C2 178.2(6) . .
C9A K1 C3 C2 64.8(14) . .
C10A K1 C3 C2 140.6(4) . .
C8B K1 C3 C2 42.9(5) . .
C1 K1 C3 C2 -25.3(3) . .
Mg1 K1 C3 C2 -7.5(4) . .
C4 K1 C3 C2 -28.2(4) . .
C13B K1 C3 C2 -96.4(5) . .
O1 K1 C3 K2 -63.8(3) . .
C11B K1 C3 K2 -159.0(5) . .
C10B K1 C3 K2 -169.9(9) . .
C6 K1 C3 K2 -5.8(8) . .
C11A K1 C3 K2 -145.9(4) . .
C9B K1 C3 K2 115.6(18) . .
C5 K1 C3 K2 28.0(5) . .
C2 K1 C3 K2 50.0(3) . .
C8A K1 C3 K2 100.3(4) . .
C12A K1 C3 K2 -140.2(6) . .
C12B K1 C3 K2 -131.8(6) . .
C9A K1 C3 K2 114.8(14) . .
C10A K1 C3 K2 -169.4(4) . .
C8B K1 C3 K2 92.8(4) . .
C1 K1 C3 K2 24.7(2) . .
Mg1 K1 C3 K2 42.5(3) . .
C4 K1 C3 K2 21.8(4) . .
C13B K1 C3 K2 -46.4(5) . .
O2 K2 C3 C2 7.0(5) . .
C8B K2 C3 C2 135.6(5) 2_745 .
C8A K2 C3 C2 114.5(4) 2_745 .
C5 K2 C3 C2 -108.9(4) 1_655 .
C7A K2 C3 C2 136.0(7) 2_745 .
C6 K2 C3 C2 -130.1(4) 1_655 .
C7B K2 C3 C2 133.0(7) 2_745 .
C9A K2 C3 C2 117.0(16) 2_745 .
C9B K2 C3 C2 111(2) 2_745 .
C1 K2 C3 C2 28.0(3) . .
O2 K2 C3 K1 -46.9(4) . .
C8B K2 C3 K1 81.8(5) 2_745 .
C8A K2 C3 K1 60.7(4) 2_745 .
C2 K2 C3 K1 -53.8(3) . .
C5 K2 C3 K1 -162.7(4) 1_655 .
C7A K2 C3 K1 82.2(7) 2_745 .
C6 K2 C3 K1 176.1(4) 1_655 .
C7B K2 C3 K1 79.2(6) 2_745 .
C9A K2 C3 K1 63.2(16) 2_745 .
C9B K2 C3 K1 57(2) 2_745 .
C1 K2 C3 K1 -25.9(3) . .
C10A Mg1 C4 C5 141.7(6) 4_576 .
C1 Mg1 C4 C5 -98.5(5) . .
C7B Mg1 C4 C5 24.7(10) . .
C7A Mg1 C4 C5 29.5(10) . .
C10B Mg1 C4 C5 142.1(12) 4_576 .
C11A Mg1 C4 C5 111.3(6) 4_576 .
K1 Mg1 C4 C5 -45.1(5) . .
C10A Mg1 C4 K2 38.7(15) 4_576 1_455
C1 Mg1 C4 K2 158.5(14) . 1_455
C7B Mg1 C4 K2 -78.2(17) . 1_455
C7A Mg1 C4 K2 -73.5(17) . 1_455
C10B Mg1 C4 K2 39.1(18) 4_576 1_455
C11A Mg1 C4 K2 8.4(15) 4_576 1_455
K1 Mg1 C4 K2 -148.1(15) . 1_455
C10A Mg1 C4 K1 -173.2(4) 4_576 .
C1 Mg1 C4 K1 -53.4(2) . .
C7B Mg1 C4 K1 69.8(9) . .
C7A Mg1 C4 K1 74.6(8) . .
C10B Mg1 C4 K1 -172.8(11) 4_576 .
C11A Mg1 C4 K1 156.4(2) 4_576 .
O1 K1 C4 C5 -113.5(5) . .
C11B K1 C4 C5 -9.0(7) . .
C10B K1 C4 C5 18(2) . .
C6 K1 C4 C5 -26.3(5) . .
C11A K1 C4 C5 -30.0(6) . .
C3 K1 C4 C5 170.1(4) . .
C9B K1 C4 C5 68.8(14) . .
C2 K1 C4 C5 158.8(4) . .
C8A K1 C4 C5 87.6(5) . .
C12A K1 C4 C5 -26.1(6) . .
C12B K1 C4 C5 -37.2(7) . .
C9A K1 C4 C5 63.2(11) . .
C10A K1 C4 C5 16.1(8) . .
C8B K1 C4 C5 73.1(6) . .
C1 K1 C4 C5 167.8(5) . .
Mg1 K1 C4 C5 135.4(5) . .
C13B K1 C4 C5 -117.1(6) . .
O1 K1 C4 Mg1 111.07(17) . .
C11B K1 C4 Mg1 -144.4(5) . .
C10B K1 C4 Mg1 -117.5(19) . .
C6 K1 C4 Mg1 -161.7(4) . .
C11A K1 C4 Mg1 -165.4(3) . .
C3 K1 C4 Mg1 34.6(2) . .
C9B K1 C4 Mg1 -66.7(14) . .
C5 K1 C4 Mg1 -135.4(5) . .
C2 K1 C4 Mg1 23.41(17) . .
C8A K1 C4 Mg1 -47.8(2) . .
C12A K1 C4 Mg1 -161.6(4) . .
C12B K1 C4 Mg1 -172.7(5) . .
C9A K1 C4 Mg1 -72.3(10) . .
C10A K1 C4 Mg1 -119.4(6) . .
C8B K1 C4 Mg1 -62.3(4) . .
C1 K1 C4 Mg1 32.36(14) . .
C13B K1 C4 Mg1 107.5(4) . .
O1 K1 C4 K2 -75.5(2) . 1_455
C11B K1 C4 K2 29.0(6) . 1_455
C10B K1 C4 K2 55.9(19) . 1_455
C6 K1 C4 K2 11.7(3) . 1_455
C11A K1 C4 K2 8.0(5) . 1_455
C3 K1 C4 K2 -152.0(2) . 1_455
C9B K1 C4 K2 106.8(14) . 1_455
C5 K1 C4 K2 38.0(4) . 1_455
C2 K1 C4 K2 -163.2(2) . 1_455
C8A K1 C4 K2 125.6(3) . 1_455
C12A K1 C4 K2 11.9(5) . 1_455
C12B K1 C4 K2 0.8(5) . 1_455
C9A K1 C4 K2 101.2(10) . 1_455
C10A K1 C4 K2 54.1(7) . 1_455
C8B K1 C4 K2 111.1(4) . 1_455
C1 K1 C4 K2 -154.2(2) . 1_455
Mg1 K1 C4 K2 173.4(3) . 1_455
C13B K1 C4 K2 -79.1(4) . 1_455
Mg1 C4 C5 C6 117.5(8) . .
K2 C4 C5 C6 -74.2(8) 1_455 .
K1 C4 C5 C6 69.9(8) . .
Mg1 C4 C5 K2 -168.4(3) . 1_455
K1 C4 C5 K2 144.0(3) . 1_455
Mg1 C4 C5 K1 47.6(5) . .
K2 C4 C5 K1 -144.0(3) 1_455 .
O1 K1 C5 C6 -62.3(6) . .
C11B K1 C5 C6 41.6(7) . .
C10B K1 C5 C6 58.8(13) . .
C11A K1 C5 C6 28.1(7) . .
C3 K1 C5 C6 -145.0(6) . .
C9B K1 C5 C6 119.6(17) . .
C2 K1 C5 C6 -154.8(6) . .
C8A K1 C5 C6 140.4(7) . .
C12A K1 C5 C6 25.5(7) . .
C12B K1 C5 C6 17.0(8) . .
C9A K1 C5 C6 115.7(13) . .
C10A K1 C5 C6 57.9(7) . .
C8B K1 C5 C6 133.6(7) . .
C1 K1 C5 C6 -142.6(6) . .
Mg1 K1 C5 C6 -162.0(7) . .
C4 K1 C5 C6 -131.3(8) . .
C13B K1 C5 C6 -72.2(7) . .
O1 K1 C5 C4 68.9(4) . .
C11B K1 C5 C4 172.9(6) . .
C10B K1 C5 C4 -170.0(11) . .
C6 K1 C5 C4 131.3(8) . .
C11A K1 C5 C4 159.4(4) . .
C3 K1 C5 C4 -13.7(6) . .
C9B K1 C5 C4 -109.1(16) . .
C2 K1 C5 C4 -23.5(5) . .
C8A K1 C5 C4 -88.3(5) . .
C12A K1 C5 C4 156.8(6) . .
C12B K1 C5 C4 148.3(6) . .
C9A K1 C5 C4 -113.0(12) . .
C10A K1 C5 C4 -170.9(4) . .
C8B K1 C5 C4 -95.1(6) . .
C1 K1 C5 C4 -11.3(4) . .
Mg1 K1 C5 C4 -30.7(4) . .
C13B K1 C5 C4 59.1(6) . .
O1 K1 C5 K2 -19.3(5) . 1_455
C11B K1 C5 K2 84.6(6) . 1_455
C10B K1 C5 K2 101.8(12) . 1_455
C6 K1 C5 K2 43.0(6) . 1_455
C11A K1 C5 K2 71.1(5) . 1_455
C3 K1 C5 K2 -102.0(5) . 1_455
C9B K1 C5 K2 162.7(16) . 1_455
C2 K1 C5 K2 -111.8(5) . 1_455
C8A K1 C5 K2 -176.6(5) . 1_455
C12A K1 C5 K2 68.6(6) . 1_455
C12B K1 C5 K2 60.1(6) . 1_455
C9A K1 C5 K2 158.8(13) . 1_455
C10A K1 C5 K2 100.9(6) . 1_455
C8B K1 C5 K2 176.7(6) . 1_455
C1 K1 C5 K2 -99.6(5) . 1_455
Mg1 K1 C5 K2 -119.0(5) . 1_455
C4 K1 C5 K2 -88.2(6) . 1_455
C13B K1 C5 K2 -29.2(6) . 1_455
C4 C5 C6 K1 -77.7(8) . .
K2 C5 C6 K1 -155.9(3) 1_455 .
C4 C5 C6 K2 78.3(8) . 1_455
K1 C5 C6 K2 155.9(3) . 1_455
O1 K1 C6 C5 119.5(6) . .
C11B K1 C6 C5 -140.3(7) . .
C10B K1 C6 C5 -133.9(10) . .
C11A K1 C6 C5 -155.6(6) . .
C3 K1 C6 C5 63.7(9) . .
C9B K1 C6 C5 -59.2(18) . .
C2 K1 C6 C5 34.1(8) . .
C8A K1 C6 C5 -39.6(6) . .
C12A K1 C6 C5 -153.2(7) . .
C12B K1 C6 C5 -162.9(8) . .
C9A K1 C6 C5 -60.7(14) . .
C10A K1 C6 C5 -134.3(6) . .
C8B K1 C6 C5 -40.5(7) . .
C1 K1 C6 C5 40.7(7) . .
Mg1 K1 C6 C5 15.4(6) . .
C4 K1 C6 C5 26.6(5) . .
C13B K1 C6 C5 104.7(7) . .
O1 K1 C6 K2 72.0(7) . 1_455
C11B K1 C6 K2 172.1(8) . 1_455
C10B K1 C6 K2 178.5(11) . 1_455
C11A K1 C6 K2 156.8(7) . 1_455
C3 K1 C6 K2 16.2(11) . 1_455
C9B K1 C6 K2 -106.7(18) . 1_455
C5 K1 C6 K2 -47.5(6) . 1_455
C2 K1 C6 K2 -13.5(9) . 1_455
C8A K1 C6 K2 -87.2(7) . 1_455
C12A K1 C6 K2 159.2(8) . 1_455
C12B K1 C6 K2 149.6(8) . 1_455
C9A K1 C6 K2 -108.3(14) . 1_455
C10A K1 C6 K2 178.2(6) . 1_455
C8B K1 C6 K2 -88.1(7) . 1_455
C1 K1 C6 K2 -6.9(8) . 1_455
Mg1 K1 C6 K2 -32.2(7) . 1_455
C4 K1 C6 K2 -20.9(5) . 1_455
C13B K1 C6 K2 57.2(8) . 1_455
C10A Mg1 C7A C8A 165.6(16) 4_576 .
C1 Mg1 C7A C8A 50.3(18) . .
Mg1 C7A C8A C9A 102(4) . .
K2 C7A C8A C9A -73(4) 2_755 .
Mg1 C7A C8A K2 175.6(16) . 2_755
Mg1 C7A C8A K1 12.8(17) . .
K2 C7A C8A K1 -162.8(5) 2_755 .
O1 K1 C8A C9A -170(3) . .
C11B K1 C8A C9A 30(3) . .
C10B K1 C8A C9A 56(3) . .
C6 K1 C8A C9A -59(3) . .
C11A K1 C8A C9A 44(3) . .
C3 K1 C8A C9A 145(3) . .
C9B K1 C8A C9A 13(7) . .
C5 K1 C8A C9A -75(3) . .
C2 K1 C8A C9A 165(3) . .
C12A K1 C8A C9A 16(3) . .
C12B K1 C8A C9A 22(3) . .
C10A K1 C8A C9A 56(3) . .
C8B K1 C8A C9A -57(3) . .
C1 K1 C8A C9A -169(3) . .
Mg1 K1 C8A C9A -132(3) . .
C4 K1 C8A C9A -100(3) . .
C13B K1 C8A C9A -144(3) . .
O1 K1 C8A C7A -47.2(15) . .
C11B K1 C8A C7A 153.1(14) . .
C10B K1 C8A C7A 179.5(16) . .
C6 K1 C8A C7A 63.8(14) . .
C11A K1 C8A C7A 166.9(13) . .
C3 K1 C8A C7A -91.7(13) . .
C9B K1 C8A C7A 136(4) . .
C5 K1 C8A C7A 48.4(13) . .
C2 K1 C8A C7A -72.2(13) . .
C12A K1 C8A C7A 139.0(14) . .
C12B K1 C8A C7A 145.5(15) . .
C9A K1 C8A C7A 123(3) . .
C10A K1 C8A C7A 178.6(14) . .
C8B K1 C8A C7A 66.4(16) . .
C1 K1 C8A C7A -46.1(13) . .
Mg1 K1 C8A C7A -9.4(13) . .
C4 K1 C8A C7A 23.3(13) . .
C13B K1 C8A C7A -20.9(15) . .
O1 K1 C8A K2 -149.3(10) . 2_755
C11B K1 C8A K2 51.0(13) . 2_755
C10B K1 C8A K2 77.4(15) . 2_755
C6 K1 C8A K2 -38.3(13) . 2_755
C11A K1 C8A K2 64.8(13) . 2_755
C3 K1 C8A K2 166.2(13) . 2_755
C9B K1 C8A K2 34(4) . 2_755
C5 K1 C8A K2 -53.8(12) . 2_755
C2 K1 C8A K2 -174.3(13) . 2_755
C12A K1 C8A K2 36.9(14) . 2_755
C12B K1 C8A K2 43.4(15) . 2_755
C9A K1 C8A K2 21(3) . 2_755
C10A K1 C8A K2 76.5(13) . 2_755
C8B K1 C8A K2 -35.7(12) . 2_755
C1 K1 C8A K2 -148.2(13) . 2_755
Mg1 K1 C8A K2 -111.5(13) . 2_755
C4 K1 C8A K2 -78.8(12) . 2_755
C13B K1 C8A K2 -123.0(13) . 2_755
C7A C8A C9A K2 71(2) . 2_755
K1 C8A C9A K2 173.9(8) . 2_755
C7A C8A C9A K1 -103(2) . .
K2 C8A C9A K1 -173.9(8) 2_755 .
C11B K1 C9A C8A -150(3) . .
C10B K1 C9A C8A -121(3) . .
C6 K1 C9A C8A 122(3) . .
C11A K1 C9A C8A -141(2) . .
C3 K1 C9A C8A -37(3) . .
C9B K1 C9A C8A -44(24) . .
C5 K1 C9A C8A 100(3) . .
C2 K1 C9A C8A -15(3) . .
C12A K1 C9A C8A -166(3) . .
C12B K1 C9A C8A -161(2) . .
C10A K1 C9A C8A -122(3) . .
C8B K1 C9A C8A 51(3) . .
C1 K1 C9A C8A 11(3) . .
Mg1 K1 C9A C8A 40(2) . .
C4 K1 C9A C8A 77(3) . .
C13B K1 C9A C8A 77(4) . .
C11B K1 C9A K2 -160(4) . 2_755
C10B K1 C9A K2 -131(4) . 2_755
C6 K1 C9A K2 112(4) . 2_755
C11A K1 C9A K2 -151(3) . 2_755
C3 K1 C9A K2 -47(4) . 2_755
C9B K1 C9A K2 -54(24) . 2_755
C5 K1 C9A K2 90(4) . 2_755
C2 K1 C9A K2 -25(4) . 2_755
C8A K1 C9A K2 -10.2(12) . 2_755
C12A K1 C9A K2 -176(4) . 2_755
C12B K1 C9A K2 -171(3) . 2_755
C10A K1 C9A K2 -132(4) . 2_755
C8B K1 C9A K2 41(3) . 2_755
C1 K1 C9A K2 1(4) . 2_755
Mg1 K1 C9A K2 30(3) . 2_755
C4 K1 C9A K2 67(4) . 2_755
C13B K1 C9A K2 67(5) . 2_755
O1 K1 C10A C11A 41.3(8) . .
C11B K1 C10A C11A -41.4(9) . .
C6 K1 C10A C11A -54.6(8) . .
C3 K1 C10A C11A 117.9(8) . .
C9B K1 C10A C11A -141.1(15) . .
C5 K1 C10A C11A -77.1(8) . .
C2 K1 C10A C11A 133.8(7) . .
C8A K1 C10A C11A -155.2(8) . .
C12A K1 C10A C11A -28.9(8) . .
C12B K1 C10A C11A -14.0(9) . .
C9A K1 C10A C11A -134.4(12) . .
C8B K1 C10A C11A -136.9(8) . .
C1 K1 C10A C11A 132.0(7) . .
Mg1 K1 C10A C11A -167.6(5) . .
C4 K1 C10A C11A -85.7(8) . .
C13B K1 C10A C11A 38.0(10) . .
O1 K1 C10A Mg1 96(2) . 4_575
C11B K1 C10A Mg1 13(2) . 4_575
C6 K1 C10A Mg1 0(2) . 4_575
C11A K1 C10A Mg1 55(2) . 4_575
C3 K1 C10A Mg1 173(2) . 4_575
C9B K1 C10A Mg1 -86(3) . 4_575
C5 K1 C10A Mg1 -22(2) . 4_575
C2 K1 C10A Mg1 -171(2) . 4_575
C8A K1 C10A Mg1 -100(2) . 4_575
C12A K1 C10A Mg1 26(2) . 4_575
C12B K1 C10A Mg1 41(2) . 4_575
C9A K1 C10A Mg1 -80(2) . 4_575
C8B K1 C10A Mg1 -82(2) . 4_575
C1 K1 C10A Mg1 -173(2) . 4_575
Mg1 K1 C10A Mg1 -113(2) . 4_575
C4 K1 C10A Mg1 -31(3) . 4_575
C13B K1 C10A Mg1 93(2) . 4_575
Mg1 C10A C11A C12A -92.2(14) 4_575 .
K1 C10A C11A C12A 76.6(14) . .
K1 C10A C11A Mg1 168.8(6) . 4_575
Mg1 C10A C11A K1 -168.8(6) 4_575 .
O1 K1 C11A C12A 93.6(10) . .
C11B K1 C11A C12A -51.2(14) . .
C10B K1 C11A C12A -127(2) . .
C6 K1 C11A C12A 5.4(11) . .
C3 K1 C11A C12A 169.4(10) . .
C9B K1 C11A C12A -88.4(17) . .
C5 K1 C11A C12A -5.9(11) . .
C2 K1 C11A C12A 177.2(10) . .
C8A K1 C11A C12A -98.8(10) . .
C12B K1 C11A C12A 25.3(12) . .
C9A K1 C11A C12A -81.8(14) . .
C10A K1 C11A C12A -126.1(14) . .
C8B K1 C11A C12A -77.2(11) . .
C1 K1 C11A C12A 156.9(10) . .
C4 K1 C11A C12A 8.0(12) . .
C13B K1 C11A C12A 85.8(11) . .
O1 K1 C11A C10A -140.3(8) . .
C11B K1 C11A C10A 74.9(14) . .
C10B K1 C11A C10A -1(2) . .
C6 K1 C11A C10A 131.5(8) . .
C3 K1 C11A C10A -64.5(8) . .
C9B K1 C11A C10A 37.7(15) . .
C5 K1 C11A C10A 120.2(8) . .
C2 K1 C11A C10A -56.7(8) . .
C8A K1 C11A C10A 27.3(9) . .
C12A K1 C11A C10A 126.1(14) . .
C12B K1 C11A C10A 151.4(17) . .
C9A K1 C11A C10A 44.2(12) . .
C8B K1 C11A C10A 48.9(9) . .
C1 K1 C11A C10A -77.0(9) . .
C4 K1 C11A C10A 134.1(7) . .
C13B K1 C11A C10A -148.1(8) . .
O1 K1 C11A Mg1 -151.4(5) . 4_575
C11B K1 C11A Mg1 63.8(12) . 4_575
C10B K1 C11A Mg1 -12.5(17) . 4_575
C6 K1 C11A Mg1 120.4(5) . 4_575
C3 K1 C11A Mg1 -75.6(6) . 4_575
C9B K1 C11A Mg1 26.6(14) . 4_575
C5 K1 C11A Mg1 109.1(5) . 4_575
C2 K1 C11A Mg1 -67.7(6) . 4_575
C8A K1 C11A Mg1 16.2(7) . 4_575
C12A K1 C11A Mg1 115.0(13) . 4_575
C12B K1 C11A Mg1 140.3(16) . 4_575
C9A K1 C11A Mg1 33.2(10) . 4_575
C10A K1 C11A Mg1 -11.1(6) . 4_575
C8B K1 C11A Mg1 37.8(7) . 4_575
C1 K1 C11A Mg1 -88.1(6) . 4_575
C4 K1 C11A Mg1 123.0(4) . 4_575
C13B K1 C11A Mg1 -159.2(6) . 4_575
C10A C11A C12A K1 -77.5(12) . .
Mg1 C11A C12A K1 -131.8(7) 4_575 .
O1 K1 C12A C11A -84.6(10) . .
C11B K1 C12A C11A 47.3(14) . .
C10B K1 C12A C11A 29.8(13) . .
C6 K1 C12A C11A -174.4(11) . .
C3 K1 C12A C11A -13.0(13) . .
C9B K1 C12A C11A 94.0(18) . .
C5 K1 C12A C11A 174.8(10) . .
C2 K1 C12A C11A -4.5(16) . .
C8A K1 C12A C11A 93.0(10) . .
C12B K1 C12A C11A -57(4) . .
C9A K1 C12A C11A 99.6(14) . .
C10A K1 C12A C11A 30.0(8) . .
C8B K1 C12A C11A 112.8(10) . .
C1 K1 C12A C11A -65(2) . .
Mg1 K1 C12A C11A 161.4(6) . .
C4 K1 C12A C11A -174.5(8) . .
C13B K1 C12A C11A -98.5(10) . .
C10A Mg1 C7B C8B -141.0(16) 4_576 .
C1 Mg1 C7B C8B 103.7(16) . .
C4 Mg1 C7B C8B -23(2) . .
C7A Mg1 C7B C8B -102(16) . .
C10B Mg1 C7B C8B -141.0(18) 4_576 .
C11A Mg1 C7B C8B -124.8(17) 4_576 .
K1 Mg1 C7B C8B 42.3(16) . .
C10A Mg1 C7B K2 -47(5) 4_576 2_755
C1 Mg1 C7B K2 -162(4) . 2_755
C4 Mg1 C7B K2 71(5) . 2_755
C7A Mg1 C7B K2 -8(12) . 2_755
C10B Mg1 C7B K2 -47(5) 4_576 2_755
C11A Mg1 C7B K2 -31(5) 4_576 2_755
K1 Mg1 C7B K2 137(5) . 2_755
Mg1 C7B C8B C9B -114(5) . .
K2 C7B C8B C9B 81(5) 2_755 .
Mg1 C7B C8B K2 165.2(14) . 2_755
Mg1 C7B C8B K1 -43.7(14) . .
K2 C7B C8B K1 151.2(6) 2_755 .
C11B K1 C8B C9B -38(4) . .
C10B K1 C8B C9B -10(4) . .
C6 K1 C8B C9B -124(4) . .
C11A K1 C8B C9B -30(4) . .
C3 K1 C8B C9B 81(4) . .
C5 K1 C8B C9B -142(4) . .
C2 K1 C8B C9B 98(4) . .
C8A K1 C8B C9B 59(3) . .
C12A K1 C8B C9B -56(4) . .
C12B K1 C8B C9B -54(4) . .
C9A K1 C8B C9B -17(5) . .
C10A K1 C8B C9B -11(4) . .
C1 K1 C8B C9B 123(4) . .
Mg1 K1 C8B C9B 150(4) . .
C4 K1 C8B C9B -169(4) . .
C13B K1 C8B C9B 176(4) . .
O1 K1 C8B C7B 55.5(17) . .
C11B K1 C8B C7B -156.8(13) . .
C10B K1 C8B C7B -128.0(15) . .
C6 K1 C8B C7B 117.4(13) . .
C11A K1 C8B C7B -148.7(13) . .
C3 K1 C8B C7B -37.3(13) . .
C9B K1 C8B C7B -119(4) . .
C5 K1 C8B C7B 99.8(13) . .
C2 K1 C8B C7B -21.0(13) . .
C8A K1 C8B C7B -60.0(16) . .
C12A K1 C8B C7B -174.8(13) . .
C12B K1 C8B C7B -172.6(14) . .
C9A K1 C8B C7B -136(3) . .
C10A K1 C8B C7B -129.1(13) . .
C1 K1 C8B C7B 4.8(13) . .
Mg1 K1 C8B C7B 31.2(12) . .
C4 K1 C8B C7B 72.9(13) . .
C13B K1 C8B C7B 57.6(15) . .
O1 K1 C8B K2 136.5(9) . 2_755
C11B K1 C8B K2 -75.8(13) . 2_755
C10B K1 C8B K2 -47.0(15) . 2_755
C6 K1 C8B K2 -161.6(14) . 2_755
C11A K1 C8B K2 -67.7(14) . 2_755
C3 K1 C8B K2 43.7(13) . 2_755
C9B K1 C8B K2 -37(3) . 2_755
C5 K1 C8B K2 -179.2(15) . 2_755
C2 K1 C8B K2 60.0(13) . 2_755
C8A K1 C8B K2 21.0(8) . 2_755
C12A K1 C8B K2 -93.8(14) . 2_755
C12B K1 C8B K2 -91.6(14) . 2_755
C9A K1 C8B K2 -55(3) . 2_755
C10A K1 C8B K2 -48.1(14) . 2_755
C1 K1 C8B K2 85.8(13) . 2_755
Mg1 K1 C8B K2 112.2(14) . 2_755
C4 K1 C8B K2 153.9(14) . 2_755
C13B K1 C8B K2 138.7(11) . 2_755
C7B C8B C9B K1 85(3) . .
K2 C8B C9B K1 162.9(13) 2_755 .
C7B C8B C9B K2 -78(3) . 2_755
K1 C8B C9B K2 -162.9(13) . 2_755
C11B K1 C9B C8B 142(3) . .
C10B K1 C9B C8B 170(4) . .
C6 K1 C9B C8B 55(3) . .
C11A K1 C9B C8B 153(3) . .
C3 K1 C9B C8B -104(3) . .
C5 K1 C9B C8B 34(3) . .
C2 K1 C9B C8B -82(3) . .
C8A K1 C9B C8B -55(4) . .
C12A K1 C9B C8B 128(3) . .
C12B K1 C9B C8B 133(3) . .
C9A K1 C9B C8B 69(25) . .
C10A K1 C9B C8B 169(4) . .
C1 K1 C9B C8B -57(3) . .
Mg1 K1 C9B C8B -25(3) . .
C4 K1 C9B C8B 10(3) . .
C13B K1 C9B C8B -8(7) . .
C11B K1 C9B K2 178(5) . 2_755
C10B K1 C9B K2 -154(5) . 2_755
C6 K1 C9B K2 90(5) . 2_755
C11A K1 C9B K2 -171(5) . 2_755
C3 K1 C9B K2 -68(5) . 2_755
C5 K1 C9B K2 69(5) . 2_755
C2 K1 C9B K2 -46(5) . 2_755
C8A K1 C9B K2 -19(2) . 2_755
C12A K1 C9B K2 163(5) . 2_755
C12B K1 C9B K2 169(5) . 2_755
C10A K1 C9B K2 -155(5) . 2_755
C8B K1 C9B K2 36(4) . 2_755
C1 K1 C9B K2 -22(5) . 2_755
Mg1 K1 C9B K2 10(5) . 2_755
C4 K1 C9B K2 46(5) . 2_755
C13B K1 C9B K2 28(9) . 2_755
O1 K1 C10B C11B 82.8(18) . .
C6 K1 C10B C11B -13(2) . .
C11A K1 C10B C11B 40.0(13) . .
C3 K1 C10B C11B 159.1(18) . .
C9B K1 C10B C11B -100(2) . .
C5 K1 C10B C11B -36(2) . .
C2 K1 C10B C11B 175.1(15) . .
C8A K1 C10B C11B -113.9(18) . .
C12A K1 C10B C11B 12.2(13) . .
C12B K1 C10B C11B 26.9(14) . .
C9A K1 C10B C11B -93(2) . .
C8B K1 C10B C11B -95.7(18) . .
C1 K1 C10B C11B 173.5(11) . .
Mg1 K1 C10B C11B -127.6(15) . .
C4 K1 C10B C11B -46(3) . .
C13B K1 C10B C11B 79.9(19) . .
O1 K1 C10B Mg1 93(7) . 4_575
C11B K1 C10B Mg1 11(6) . 4_575
C6 K1 C10B Mg1 -3(8) . 4_575
C11A K1 C10B Mg1 51(6) . 4_575
C3 K1 C10B Mg1 170(7) . 4_575
C9B K1 C10B Mg1 -89(7) . 4_575
C5 K1 C10B Mg1 -26(8) . 4_575
C2 K1 C10B Mg1 -174(7) . 4_575
C8A K1 C10B Mg1 -103(7) . 4_575
C12A K1 C10B Mg1 23(7) . 4_575
C12B K1 C10B Mg1 37(7) . 4_575
C9A K1 C10B Mg1 -82(7) . 4_575
C8B K1 C10B Mg1 -85(7) . 4_575
C1 K1 C10B Mg1 -176(7) . 4_575
Mg1 K1 C10B Mg1 -117(7) . 4_575
C4 K1 C10B Mg1 -36(9) . 4_575
C13B K1 C10B Mg1 90(7) . 4_575
Mg1 C10B C11B C12B 101(2) 4_575 .
K1 C10B C11B C12B -81(2) . .
Mg1 C10B C11B K1 -177.4(14) 4_575 .
O1 K1 C11B C12B 23.2(15) . .
C10B K1 C11B C12B 127(3) . .
C6 K1 C11B C12B -65.3(15) . .
C11A K1 C11B C12B 58.8(16) . .
C3 K1 C11B C12B 103.7(14) . .
C9B K1 C11B C12B -159(2) . .
C5 K1 C11B C12B -81.2(15) . .
C2 K1 C11B C12B 120.2(14) . .
C8A K1 C11B C12B -164.6(14) . .
C12A K1 C11B C12B -25.8(15) . .
C9A K1 C11B C12B -152.2(18) . .
C10A K1 C11B C12B 126.7(19) . .
C8B K1 C11B C12B -144.7(14) . .
C1 K1 C11B C12B 111.9(16) . .
Mg1 K1 C11B C12B -130.1(14) . .
C4 K1 C11B C12B -77.3(16) . .
C13B K1 C11B C12B 11.7(16) . .
O1 K1 C11B C10B -103.7(19) . .
C6 K1 C11B C10B 167.9(19) . .
C11A K1 C11B C10B -68(2) . .
C3 K1 C11B C10B -23(2) . .
C9B K1 C11B C10B 75(2) . .
C5 K1 C11B C10B 151.9(18) . .
C2 K1 C11B C10B -7(2) . .
C8A K1 C11B C10B 68.6(19) . .
C12A K1 C11B C10B -153(3) . .
C12B K1 C11B C10B -127(3) . .
C9A K1 C11B C10B 81(2) . .
C10A K1 C11B C10B 0(2) . .
C8B K1 C11B C10B 88.5(19) . .
C1 K1 C11B C10B -15(3) . .
Mg1 K1 C11B C10B 103.0(19) . .
C4 K1 C11B C10B 155.9(18) . .
C13B K1 C11B C10B -115.1(19) . .
C10B C11B C12B K1 76(2) . .
O1 K1 C12B C11B -156.6(15) . .
C10B K1 C12B C11B -31.5(16) . .
C6 K1 C12B C11B 111.8(15) . .
C11A K1 C12B C11B -48.0(12) . .
C3 K1 C12B C11B -88.8(14) . .
C9B K1 C12B C11B 22(2) . .
C5 K1 C12B C11B 104.7(14) . .
C2 K1 C12B C11B -87.6(15) . .
C8A K1 C12B C11B 18.5(17) . .
C12A K1 C12B C11B 52(4) . .
C9A K1 C12B C11B 27.8(18) . .
C10A K1 C12B C11B -30.9(12) . .
C8B K1 C12B C11B 40.6(16) . .
C1 K1 C12B C11B -133.1(12) . .
Mg1 K1 C12B C11B 107.0(17) . .
C4 K1 C12B C11B 119.6(14) . .
C13B K1 C12B C11B -169.3(14) . .
C13B O1 C13A C14A -112(3) . .
C16A O1 C13A C14A -2.9(17) . .
C16B O1 C13A C14A 18.1(17) . .
K1 O1 C13A C14A 147.1(11) . .
O1 C13A C14A C15A -24(3) . .
C13A C14A C15A C16A 40(3) . .
C13B O1 C16A C15A 65.8(15) . .
C16B O1 C16A C15A -25(3) . .
C13A O1 C16A C15A 28.2(14) . .
K1 O1 C16A C15A -122.7(10) . .
C14A C15A C16A O1 -43(2) . .
C17B O2 C17A C18A -94(7) . .
C20A O2 C17A C18A -12.5(19) . .
C20B O2 C17A C18A 0(2) . .
K2 O2 C17A C18A 137.3(11) . .
O2 C17A C18A C19A 28(2) . .
C17A C18A C19A C20A -31(2) . .
C17B O2 C20A C19A 8(2) . .
C17A O2 C20A C19A -9(2) . .
C20B O2 C20A C19A -104(13) . .
K2 O2 C20A C19A -154.9(12) . .
C18A C19A C20A O2 25(3) . .
C16A O1 C13B C14B -60.5(17) . .
C16B O1 C13B C14B -32(2) . .
C13A O1 C13B C14B 23.0(18) . .
K1 O1 C13B C14B 128.1(13) . .
C16A O1 C13B K1 171.4(12) . .
C16B O1 C13B K1 -159.7(16) . .
C13A O1 C13B K1 -105.0(19) . .
C11B K1 C13B O1 40.3(13) . .
C10B K1 C13B O1 9.4(16) . .
C6 K1 C13B O1 122.7(12) . .
C11A K1 C13B O1 26.7(12) . .
C3 K1 C13B O1 -73.7(11) . .
C9B K1 C13B O1 -172(4) . .
C5 K1 C13B O1 146.2(12) . .
C2 K1 C13B O1 -97.9(11) . .
C8A K1 C13B O1 -146.1(9) . .
C12A K1 C13B O1 52.2(12) . .
C12B K1 C13B O1 45.1(12) . .
C9A K1 C13B O1 169(3) . .
C10A K1 C13B O1 10.6(14) . .
C8B K1 C13B O1 -177.3(9) . .
C1 K1 C13B O1 -119.9(12) . .
Mg1 K1 C13B O1 -155.8(11) . .
C4 K1 C13B O1 168.1(12) . .
O1 K1 C13B C14B -66.2(18) . .
C11B K1 C13B C14B -26(2) . .
C10B K1 C13B C14B -57(2) . .
C6 K1 C13B C14B 56(2) . .
C11A K1 C13B C14B -40(2) . .
C3 K1 C13B C14B -140(2) . .
C9B K1 C13B C14B 121(4) . .
C5 K1 C13B C14B 80(2) . .
C2 K1 C13B C14B -164(2) . .
C8A K1 C13B C14B 147.7(18) . .
C12A K1 C13B C14B -14(2) . .
C12B K1 C13B C14B -21(2) . .
C9A K1 C13B C14B 103(3) . .
C10A K1 C13B C14B -56(2) . .
C8B K1 C13B C14B 116.5(19) . .
C1 K1 C13B C14B 174(2) . .
Mg1 K1 C13B C14B 138(2) . .
C4 K1 C13B C14B 102(2) . .
O1 C13B C14B C15B 37(2) . .
K1 C13B C14B C15B 73(3) . .
C13B C14B C15B C16B -27(3) . .
C14B C15B C16B O1 9(3) . .
C13B O1 C16B C15B 15(3) . .
C16A O1 C16B C15B 116(4) . .
C13A O1 C16B C15B -14(2) . .
K1 O1 C16B C15B -145(2) . .
C20A O2 C17B C18B -17(2) . .
C17A O2 C17B C18B 86(7) . .
C20B O2 C17B C18B -6(3) . .
K2 O2 C17B C18B 145.1(18) . .
O2 C17B C18B C19B -4(3) . .
C17B C18B C19B C20B 14(5) . .
C18B C19B C20B O2 -17(5) . .
C17B O2 C20B C19B 14(4) . .
C20A O2 C20B C19B 85(13) . .
C17A O2 C20B C19B -3(3) . .
K2 O2 C20B C19B -140(2) . .
